data_7016334
loop_
_publ_author_name
'Yoshida, Keita'
'Nakashima, Takumi'
'Yamaguchi, Shigeru'
'Osuka, Atsuhiro'
'Shinokubo, Hiroshi'

_publ_section_title
;
 Peripherally cyclometalated iridium complexes of dipyridylporphyrin.
;
_journal_issue 35
_journal_name_full 'Dalton transactions (Cambridge, England : 2003)'
_journal_page_first 8773
_journal_page_last 8775
_journal_paper_doi 10.1039/c1dt10246j
_journal_volume 40
_journal_year 2011
_chemical_formula_sum 'C149.5 H174 Cl5 Ir2 N12 Ni2 O4.5'
_chemical_formula_weight 2890.08
_chemical_name_systematic
;
?
;
_space_group_IT_number 2
_symmetry_cell_setting triclinic
_symmetry_Int_Tables_number 2
_symmetry_space_group_name_Hall '-P 1'
_symmetry_space_group_name_H-M 'P -1'
_atom_sites_solution_hydrogens geom
_atom_sites_solution_primary direct
_atom_sites_solution_secondary difmap
_audit_creation_method SHELXL-97
_cell_angle_alpha 73.917(2)
_cell_angle_beta 67.416(2)
_cell_angle_gamma 64.419(2)
_cell_formula_units_Z 2
_cell_length_a 18.4273(18)
_cell_length_b 21.224(2)
_cell_length_c 22.036(2)
_cell_measurement_reflns_used 7751
_cell_measurement_temperature 153(2)
_cell_measurement_theta_max 28.31
_cell_measurement_theta_min 2.46
_cell_volume 7113.1(12)
_computing_cell_refinement 'Bruker SMART'
_computing_data_collection 'Bruker SMART'
_computing_data_reduction 'Bruker SAINT'
_computing_molecular_graphics 'Bruker SHELXTL'
_computing_publication_material 'Bruker SHELXTL'
_computing_structure_refinement 'SHELXL-97 (Sheldrick, 1997)'
_computing_structure_solution 'SHELXS-97 (Sheldrick, 1990)'
_diffrn_ambient_temperature 153(2)
_diffrn_detector_area_resol_mean 8.366
_diffrn_measured_fraction_theta_full 0.643
_diffrn_measured_fraction_theta_max 0.643
_diffrn_measurement_device_type 'CCD area detector'
_diffrn_measurement_method 'phi and omega scans'
_diffrn_radiation_monochromator graphite
_diffrn_radiation_source 'fine-focus sealed tube'
_diffrn_radiation_type MoK\a
_diffrn_radiation_wavelength 0.71073
_diffrn_reflns_av_R_equivalents 0.0313
_diffrn_reflns_av_sigmaI/netI 0.0734
_diffrn_reflns_limit_h_max 21
_diffrn_reflns_limit_h_min -21
_diffrn_reflns_limit_k_max 18
_diffrn_reflns_limit_k_min -25
_diffrn_reflns_limit_l_max 26
_diffrn_reflns_limit_l_min -25
_diffrn_reflns_number 27308
_diffrn_reflns_theta_full 25.00
_diffrn_reflns_theta_max 25.00
_diffrn_reflns_theta_min 1.01
_exptl_absorpt_coefficient_mu 2.276
_exptl_absorpt_correction_T_max 0.634
_exptl_absorpt_correction_T_min 0.418
_exptl_absorpt_correction_type empirical
_exptl_crystal_colour green
_exptl_crystal_density_diffrn 1.349
_exptl_crystal_density_method 'not measured'
_exptl_crystal_description prism
_exptl_crystal_F_000 2972
_exptl_crystal_size_max 0.40
_exptl_crystal_size_mid 0.40
_exptl_crystal_size_min 0.20
_refine_diff_density_max 2.037
_refine_diff_density_min -0.734
_refine_diff_density_rms 0.149
_refine_ls_extinction_method none
_refine_ls_goodness_of_fit_ref 1.019
_refine_ls_hydrogen_treatment constr
_refine_ls_matrix_type full
_refine_ls_number_parameters 1612
_refine_ls_number_reflns 16098
_refine_ls_number_restraints 100
_refine_ls_restrained_S_all 1.026
_refine_ls_R_factor_all 0.0606
_refine_ls_R_factor_gt 0.0462
_refine_ls_shift/su_max 0.002
_refine_ls_shift/su_mean 0.000
_refine_ls_structure_factor_coef Fsqd
_refine_ls_weighting_details 'calc w=1/[\s^2^(Fo^2^)+(0.0824P)^2^+0.0000P] where P=(Fo^2^+2Fc^2^)/3'
_refine_ls_weighting_scheme calc
_refine_ls_wR_factor_gt 0.1298
_refine_ls_wR_factor_ref 0.1409
_reflns_number_gt 12330
_reflns_number_total 16098
_reflns_threshold_expression >2sigma(I)
_cod_data_source_file c1dt10246j.txt
_cod_data_source_block 01115ky
_cod_depositor_comments
;
The following automatic conversions were performed:

'_symmetry_cell_setting' value 'Triclinic' changed to 'triclinic'
according to /home/saulius/struct/CIF-dictionaries/cif_core.dic
dictionary named 'cif_core.dic' version 2.4.1 from 2010-06-29.

Automatic conversion script
Id: cif_fix_values 1715 2011-07-08 13:25:40Z adriana 
;
_cod_original_formula_sum 'C149.50 H174 Cl5 Ir2 N12 Ni2 O4.50'
_cod_database_code 7016334

loop_
_symmetry_equiv_pos_as_xyz
'x, y, z'
'-x, -y, -z'

loop_
_atom_site_label
_atom_site_type_symbol
_atom_site_fract_x
_atom_site_fract_y
_atom_site_fract_z
_atom_site_U_iso_or_equiv
_atom_site_adp_type
_atom_site_occupancy
_atom_site_symmetry_multiplicity
_atom_site_calc_flag
_atom_site_refinement_flags
_atom_site_disorder_assembly
_atom_site_disorder_group
C1A C 0.6264(4) 0.7634(4) 0.4163(3) 0.0176(15) Uani 1 1 d . . .
C2A C 0.6128(5) 0.7105(5) 0.3974(4) 0.0220(17) Uani 1 1 d . . .
C3A C 0.6305(5) 0.6527(4) 0.4400(3) 0.0197(15) Uani 1 1 d . . .
H3A H 0.6248 0.6102 0.4402 0.024 Uiso 1 1 calc R . .
C4A C 0.6599(5) 0.6645(4) 0.4857(3) 0.0203(16) Uani 1 1 d . . .
C5A C 0.6765(4) 0.6191(4) 0.5420(3) 0.0199(15) Uani 1 1 d . . .
C6A C 0.7202(5) 0.6298(4) 0.5755(3) 0.0215(16) Uani 1 1 d . . .
C7A C 0.7404(5) 0.5877(5) 0.6337(4) 0.0263(17) Uani 1 1 d . . .
H7A H 0.7208 0.5508 0.6592 0.032 Uiso 1 1 calc R . .
C8A C 0.7913(5) 0.6084(4) 0.6466(4) 0.0256(17) Uani 1 1 d . . .
H8A H 0.8158 0.5884 0.6816 0.031 Uiso 1 1 calc R . .
C9A C 0.8015(5) 0.6672(4) 0.5967(3) 0.0219(16) Uani 1 1 d . . .
C10A C 0.8534(5) 0.7017(4) 0.5895(3) 0.0218(16) Uani 1 1 d . . .
C11A C 0.8589(5) 0.7588(4) 0.5427(3) 0.0197(15) Uani 1 1 d . . .
C12A C 0.9198(5) 0.7907(5) 0.5286(4) 0.0305(19) Uani 1 1 d . . .
H12A H 0.9649 0.7740 0.5469 0.037 Uiso 1 1 calc R . .
C13A C 0.9000(5) 0.8494(5) 0.4840(4) 0.0285(18) Uani 1 1 d . . .
H13A H 0.9293 0.8811 0.4646 0.034 Uiso 1 1 calc R . .
C14A C 0.8267(5) 0.8544(4) 0.4716(3) 0.0210(16) Uani 1 1 d . . .
C15A C 0.7787(5) 0.9129(4) 0.4390(3) 0.0232(17) Uani 1 1 d . . .
C16A C 0.7047(5) 0.9152(4) 0.4309(3) 0.0204(15) Uani 1 1 d . . .
C17A C 0.6437(5) 0.9754(4) 0.4107(3) 0.0235(17) Uani 1 1 d . . .
H17A H 0.6410 1.0224 0.4040 0.028 Uiso 1 1 calc R . .
C18A C 0.5882(5) 0.9546(4) 0.4021(3) 0.0222(16) Uani 1 1 d . . .
C19A C 0.6187(5) 0.8804(4) 0.4157(3) 0.0202(16) Uani 1 1 d . . .
C20A C 0.5947(5) 0.8357(4) 0.3972(3) 0.0186(16) Uani 1 1 d . . .
C21A C 0.6409(5) 0.5629(4) 0.5679(3) 0.0222(16) Uani 1 1 d . . .
C22A C 0.5532(5) 0.5835(5) 0.5812(3) 0.0255(17) Uani 1 1 d . . .
H22A H 0.5196 0.6321 0.5746 0.031 Uiso 1 1 calc R . .
C23A C 0.5152(5) 0.5334(5) 0.6041(4) 0.0269(18) Uani 1 1 d . . .
C24A C 0.5645(6) 0.4645(5) 0.6144(4) 0.0302(19) Uani 1 1 d . . .
H24A H 0.5386 0.4305 0.6305 0.036 Uiso 1 1 calc R . .
C25A C 0.6513(6) 0.4413(5) 0.6026(4) 0.0302(19) Uani 1 1 d . . .
C26A C 0.6882(5) 0.4925(4) 0.5789(3) 0.0231(16) Uani 1 1 d . . .
H26A H 0.7473 0.4781 0.5703 0.028 Uiso 1 1 calc R . .
C27A C 0.4189(5) 0.5558(5) 0.6195(4) 0.035(2) Uani 1 1 d . . .
C28A C 0.4046(6) 0.5186(7) 0.5754(4) 0.048(3) Uani 1 1 d . . .
H28A H 0.3533 0.5079 0.5993 0.072 Uiso 1 1 calc R . .
H28B H 0.4532 0.4747 0.5651 0.072 Uiso 1 1 calc R . .
H28C H 0.3984 0.5498 0.5341 0.072 Uiso 1 1 calc R . .
C29A C 0.3827(6) 0.5286(6) 0.6925(4) 0.046(3) Uani 1 1 d . . .
H29A H 0.3959 0.5479 0.7209 0.069 Uiso 1 1 calc R . .
H29B H 0.4079 0.4770 0.6994 0.069 Uiso 1 1 calc R . .
H29C H 0.3213 0.5436 0.7038 0.069 Uiso 1 1 calc R . .
C30A C 0.3733(6) 0.6343(6) 0.6088(7) 0.063(3) Uani 1 1 d . . .
H30A H 0.3819 0.6566 0.6376 0.095 Uiso 1 1 calc R . .
H30B H 0.3128 0.6449 0.6194 0.095 Uiso 1 1 calc R . .
H30C H 0.3956 0.6525 0.5623 0.095 Uiso 1 1 calc R . .
C31A C 0.7061(6) 0.3635(5) 0.6165(5) 0.039(2) Uani 1 1 d . . .
C32A C 0.6531(8) 0.3163(7) 0.6496(8) 0.090(5) Uani 1 1 d . . .
H32A H 0.6521 0.2954 0.6155 0.135 Uiso 1 1 calc R . .
H32B H 0.5952 0.3447 0.6729 0.135 Uiso 1 1 calc R . .
H32C H 0.6783 0.2787 0.6813 0.135 Uiso 1 1 calc R . .
C33A C 0.7757(9) 0.3385(7) 0.5530(6) 0.074(4) Uani 1 1 d . . .
H33A H 0.8031 0.3730 0.5312 0.110 Uiso 1 1 calc R . .
H33B H 0.7511 0.3335 0.5231 0.110 Uiso 1 1 calc R . .
H33C H 0.8176 0.2928 0.5639 0.110 Uiso 1 1 calc R . .
C34A C 0.7502(8) 0.3556(7) 0.6684(6) 0.065(3) Uani 1 1 d . . .
H34A H 0.7895 0.3069 0.6742 0.097 Uiso 1 1 calc R . .
H34B H 0.7072 0.3675 0.7111 0.097 Uiso 1 1 calc R . .
H34C H 0.7813 0.3876 0.6523 0.097 Uiso 1 1 calc R . .
C35A C 0.9071(5) 0.6760(4) 0.6360(3) 0.0221(16) Uani 1 1 d . . .
C36A C 0.8845(5) 0.7205(5) 0.6821(4) 0.0291(18) Uani 1 1 d . . .
H36A H 0.8354 0.7623 0.6860 0.035 Uiso 1 1 calc R . .
C37A C 0.9355(5) 0.7023(5) 0.7225(4) 0.031(2) Uani 1 1 d . A .
C38A C 1.0049(5) 0.6426(5) 0.7166(3) 0.0240(17) Uani 1 1 d . . .
H38A H 1.0387 0.6312 0.7444 0.029 Uiso 1 1 calc R . .
C39A C 1.0299(5) 0.5955(5) 0.6705(3) 0.0250(17) Uani 1 1 d . . .
C40A C 0.9774(5) 0.6159(4) 0.6305(3) 0.0238(17) Uani 1 1 d . . .
H40A H 0.9914 0.5868 0.5987 0.029 Uiso 1 1 calc R . .
C41A C 0.9092(5) 0.7495(5) 0.7774(4) 0.042(2) Uani 1 1 d DU . .
C42A C 0.8293(11) 0.7357(13) 0.8271(9) 0.031(6) Uani 0.316(18) 1 d PDU A 1
H42A H 0.8134 0.7543 0.8683 0.047 Uiso 0.316(18) 1 calc PR A 1
H42B H 0.8414 0.6849 0.8366 0.047 Uiso 0.316(18) 1 calc PR A 1
H42C H 0.7828 0.7593 0.8077 0.047 Uiso 0.316(18) 1 calc PR A 1
C43A C 0.9825(10) 0.7237(12) 0.8069(11) 0.039(6) Uani 0.316(18) 1 d PDU A 1
H43A H 0.9718 0.7578 0.8345 0.058 Uiso 0.316(18) 1 calc PR A 1
H43B H 1.0356 0.7191 0.7709 0.058 Uiso 0.316(18) 1 calc PR A 1
H43C H 0.9867 0.6778 0.8341 0.058 Uiso 0.316(18) 1 calc PR A 1
C44A C 0.8908(16) 0.8238(8) 0.7386(11) 0.041(6) Uani 0.316(18) 1 d PDU A 1
H44A H 0.8899 0.8557 0.7638 0.061 Uiso 0.316(18) 1 calc PR A 1
H44B H 0.8357 0.8406 0.7314 0.061 Uiso 0.316(18) 1 calc PR A 1
H44C H 0.9348 0.8227 0.6956 0.061 Uiso 0.316(18) 1 calc PR A 1
C45A C 1.1078(5) 0.5290(5) 0.6635(4) 0.0326(19) Uani 1 1 d . . .
C46A C 1.1610(6) 0.5220(6) 0.7064(5) 0.042(2) Uani 1 1 d . . .
H46A H 1.1781 0.5627 0.6936 0.063 Uiso 1 1 calc R . .
H46B H 1.2114 0.4787 0.6997 0.063 Uiso 1 1 calc R . .
H46C H 1.1272 0.5199 0.7533 0.063 Uiso 1 1 calc R . .
C47A C 1.0809(7) 0.4633(6) 0.6878(6) 0.056(3) Uani 1 1 d . . .
H47A H 1.0501 0.4617 0.7353 0.084 Uiso 1 1 calc R . .
H47B H 1.1314 0.4202 0.6800 0.084 Uiso 1 1 calc R . .
H47C H 1.0444 0.4668 0.6634 0.084 Uiso 1 1 calc R . .
C48A C 1.1644(6) 0.5283(7) 0.5906(5) 0.057(3) Uani 1 1 d . . .
H48A H 1.1314 0.5347 0.5621 0.086 Uiso 1 1 calc R . .
H48B H 1.2121 0.4831 0.5859 0.086 Uiso 1 1 calc R . .
H48C H 1.1857 0.5667 0.5776 0.086 Uiso 1 1 calc R . .
C49A C 0.8017(5) 0.9765(4) 0.4096(4) 0.0237(17) Uani 1 1 d . . .
C50A C 0.8125(5) 1.0127(5) 0.4476(4) 0.032(2) Uani 1 1 d . . .
H50A H 0.8061 0.9968 0.4934 0.038 Uiso 1 1 calc R . .
C51A C 0.8331(6) 1.0733(5) 0.4172(4) 0.034(2) Uani 1 1 d . . .
C52A C 0.8419(6) 1.0950(5) 0.3512(4) 0.035(2) Uani 1 1 d . . .
H52A H 0.8559 1.1357 0.3311 0.042 Uiso 1 1 calc R . .
C53A C 0.8313(5) 1.0603(5) 0.3123(4) 0.0301(18) Uani 1 1 d . . .
C54A C 0.8111(5) 1.0019(5) 0.3411(4) 0.0259(17) Uani 1 1 d . . .
H54A H 0.8032 0.9778 0.3150 0.031 Uiso 1 1 calc R . .
C55A C 0.8469(7) 1.1135(6) 0.4580(5) 0.047(3) Uani 1 1 d . . .
C56A C 0.8231(7) 1.0878(6) 0.5322(4) 0.047(3) Uani 1 1 d . . .
H56A H 0.7670 1.0851 0.5471 0.071 Uiso 1 1 calc R . .
H56B H 0.8222 1.1209 0.5562 0.071 Uiso 1 1 calc R . .
H56C H 0.8647 1.0411 0.5410 0.071 Uiso 1 1 calc R . .
C57A C 0.9356(8) 1.1088(9) 0.4324(6) 0.092(6) Uani 1 1 d . . .
H57A H 0.9733 1.0592 0.4320 0.138 Uiso 1 1 calc R . .
H57B H 0.9457 1.1302 0.4610 0.138 Uiso 1 1 calc R . .
H57C H 0.9466 1.1339 0.3872 0.138 Uiso 1 1 calc R . .
C58A C 0.7866(9) 1.1914(7) 0.4504(6) 0.071(4) Uani 1 1 d . . .
H58A H 0.8008 1.2117 0.4037 0.107 Uiso 1 1 calc R . .
H58B H 0.7928 1.2180 0.4769 0.107 Uiso 1 1 calc R . .
H58C H 0.7282 1.1937 0.4660 0.107 Uiso 1 1 calc R . .
C59A C 0.8361(7) 1.0893(6) 0.2387(4) 0.044(2) Uani 1 1 d . . .
C60A C 0.7541(7) 1.1478(7) 0.2348(5) 0.058(3) Uani 1 1 d . . .
H60A H 0.7073 1.1313 0.2600 0.087 Uiso 1 1 calc R . .
H60B H 0.7550 1.1625 0.1883 0.087 Uiso 1 1 calc R . .
H60C H 0.7466 1.1879 0.2535 0.087 Uiso 1 1 calc R . .
C61A C 0.9086(6) 1.1193(7) 0.2039(5) 0.053(3) Uani 1 1 d . . .
H61A H 0.8937 1.1620 0.2223 0.080 Uiso 1 1 calc R . .
H61B H 0.9162 1.1310 0.1561 0.080 Uiso 1 1 calc R . .
H61C H 0.9613 1.0839 0.2115 0.080 Uiso 1 1 calc R . .
C62A C 0.8527(11) 1.0322(7) 0.2010(5) 0.080(5) Uani 1 1 d . . .
H62A H 0.9109 0.9986 0.1951 0.121 Uiso 1 1 calc R . .
H62B H 0.8444 1.0536 0.1575 0.121 Uiso 1 1 calc R . .
H62C H 0.8135 1.0075 0.2260 0.121 Uiso 1 1 calc R . .
C63A C 0.5916(5) 0.7206(4) 0.3363(3) 0.0219(17) Uani 1 1 d . . .
C64A C 0.6063(5) 0.6603(5) 0.3110(4) 0.0281(18) Uani 1 1 d . . .
H64A H 0.6221 0.6150 0.3361 0.034 Uiso 1 1 calc R . .
C65A C 0.5975(6) 0.6673(5) 0.2501(4) 0.035(2) Uani 1 1 d . . .
H65A H 0.6046 0.6273 0.2338 0.042 Uiso 1 1 calc R . .
C66A C 0.5787(6) 0.7321(5) 0.2129(4) 0.033(2) Uani 1 1 d . . .
H66A H 0.5756 0.7375 0.1696 0.039 Uiso 1 1 calc R . .
C67A C 0.5642(5) 0.7903(5) 0.2399(4) 0.0300(19) Uani 1 1 d . . .
H67A H 0.5516 0.8353 0.2138 0.036 Uiso 1 1 calc R . .
C68A C 0.5068(5) 0.9991(4) 0.3924(3) 0.0218(16) Uani 1 1 d . . .
C69A C 0.4701(5) 1.0714(5) 0.4009(4) 0.0279(17) Uani 1 1 d . . .
H69A H 0.5022 1.0925 0.4074 0.033 Uiso 1 1 calc R . .
C70A C 0.3886(5) 1.1112(5) 0.3999(4) 0.0334(19) Uani 1 1 d . . .
H70A H 0.3649 1.1601 0.4035 0.040 Uiso 1 1 calc R . .
C71A C 0.3421(5) 1.0784(5) 0.3934(4) 0.0307(18) Uani 1 1 d . . .
H71A H 0.2842 1.1034 0.3962 0.037 Uiso 1 1 calc R . .
C72A C 0.3806(5) 1.0097(5) 0.3831(4) 0.0265(17) Uani 1 1 d . . .
H72A H 0.3479 0.9879 0.3781 0.032 Uiso 1 1 calc R . .
C1B C 0.3524(5) 0.2336(4) 1.0606(3) 0.0215(16) Uani 1 1 d . . .
C2B C 0.3726(5) 0.2850(4) 1.0748(3) 0.0215(16) Uani 1 1 d . . .
C3B C 0.3475(5) 0.3450(4) 1.0333(4) 0.0245(17) Uani 1 1 d . . .
H3B H 0.3534 0.3880 1.0307 0.029 Uiso 1 1 calc R . .
C4B C 0.3112(5) 0.3316(4) 0.9945(4) 0.0238(17) Uani 1 1 d . . .
C5B C 0.2841(5) 0.3788(5) 0.9410(4) 0.0254(17) Uani 1 1 d . . .
C6B C 0.2380(5) 0.3666(5) 0.9127(4) 0.0282(18) Uani 1 1 d . . .
C7B C 0.2143(5) 0.4076(5) 0.8557(4) 0.0299(19) Uani 1 1 d . . .
H7B H 0.2316 0.4452 0.8288 0.036 Uiso 1 1 calc R . .
C8B C 0.1629(6) 0.3839(5) 0.8462(4) 0.0332(19) Uani 1 1 d . . .
H8B H 0.1371 0.4016 0.8119 0.040 Uiso 1 1 calc R . .
C9B C 0.1549(5) 0.3273(5) 0.8975(4) 0.0262(17) Uani 1 1 d . . .
C10B C 0.0994(5) 0.2943(4) 0.9089(4) 0.0244(17) Uani 1 1 d . . .
C11B C 0.0947(5) 0.2391(5) 0.9590(3) 0.0242(17) Uani 1 1 d . . .
C12B C 0.0348(5) 0.2064(5) 0.9763(4) 0.033(2) Uani 1 1 d . . .
H12B H -0.0112 0.2215 0.9594 0.039 Uiso 1 1 calc R . .
C13B C 0.0566(6) 0.1487(5) 1.0223(4) 0.034(2) Uani 1 1 d . . .
H13B H 0.0280 0.1166 1.0433 0.041 Uiso 1 1 calc R . .
C14B C 0.1282(6) 0.1458(5) 1.0326(4) 0.0286(19) Uani 1 1 d . . .
C15B C 0.1777(5) 0.0889(5) 1.0650(4) 0.0275(18) Uani 1 1 d . . .
C16B C 0.2552(5) 0.0859(4) 1.0679(4) 0.0232(17) Uani 1 1 d . . .
C17B C 0.3181(5) 0.0237(4) 1.0866(4) 0.0265(17) Uani 1 1 d . . .
H17B H 0.3184 -0.0229 1.0965 0.032 Uiso 1 1 calc R . .
C18B C 0.3784(5) 0.0444(4) 1.0875(3) 0.0219(16) Uani 1 1 d . . .
C19B C 0.3490(5) 0.1190(4) 1.0726(3) 0.0216(16) Uani 1 1 d . . .
C20B C 0.3816(5) 0.1626(4) 1.0826(3) 0.0210(16) Uani 1 1 d . . .
C21B C 0.3091(5) 0.4412(4) 0.9153(4) 0.0251(16) Uani 1 1 d . . .
C22B C 0.2490(5) 0.5091(5) 0.9119(4) 0.0303(18) Uani 1 1 d . . .
H22B H 0.1911 0.5149 0.9262 0.036 Uiso 1 1 calc R . .
C23B C 0.2700(5) 0.5691(5) 0.8885(4) 0.0297(18) Uani 1 1 d . . .
C24B C 0.3583(6) 0.5556(5) 0.8687(4) 0.033(2) Uani 1 1 d . . .
H24B H 0.3759 0.5948 0.8524 0.040 Uiso 1 1 calc R . .
C25B C 0.4187(5) 0.4902(5) 0.8719(4) 0.033(2) Uani 1 1 d . . .
C26B C 0.3948(5) 0.4324(4) 0.8947(3) 0.0246(17) Uani 1 1 d . . .
H26B H 0.4366 0.3863 0.8966 0.030 Uiso 1 1 calc R . .
C27B C 0.5127(6) 0.4809(5) 0.8497(4) 0.038(2) Uani 1 1 d . . .
C28B C 0.5411(7) 0.5145(7) 0.7792(5) 0.058(3) Uani 1 1 d . . .
H28D H 0.6002 0.5092 0.7676 0.087 Uiso 1 1 calc R . .
H28E H 0.5057 0.5647 0.7751 0.087 Uiso 1 1 calc R . .
H28F H 0.5358 0.4914 0.7491 0.087 Uiso 1 1 calc R . .
C29B C 0.5232(8) 0.5149(8) 0.8979(5) 0.065(4) Uani 1 1 d . . .
H29D H 0.4997 0.4958 0.9437 0.097 Uiso 1 1 calc R . .
H29E H 0.4933 0.5661 0.8915 0.097 Uiso 1 1 calc R . .
H29F H 0.5834 0.5045 0.8889 0.097 Uiso 1 1 calc R . .
C30B C 0.5711(6) 0.4048(6) 0.8532(7) 0.063(3) Uani 1 1 d . . .
H30D H 0.6293 0.4021 0.8412 0.095 Uiso 1 1 calc R . .
H30E H 0.5672 0.3819 0.8222 0.095 Uiso 1 1 calc R . .
H30F H 0.5549 0.3809 0.8984 0.095 Uiso 1 1 calc R . .
C31B C 0.2061(6) 0.6425(5) 0.8821(4) 0.038(2) Uani 1 1 d . . .
C32B C 0.2141(8) 0.6929(6) 0.9159(6) 0.058(3) Uani 1 1 d . . .
H32D H 0.1704 0.7397 0.9115 0.087 Uiso 1 1 calc R . .
H32E H 0.2700 0.6963 0.8946 0.087 Uiso 1 1 calc R . .
H32F H 0.2070 0.6748 0.9630 0.087 Uiso 1 1 calc R . .
C33B C 0.1144(7) 0.6459(6) 0.9144(6) 0.056(3) Uani 1 1 d . . .
H33D H 0.1034 0.6191 0.8914 0.084 Uiso 1 1 calc R . .
H33E H 0.0757 0.6951 0.9111 0.084 Uiso 1 1 calc R . .
H33F H 0.1058 0.6257 0.9612 0.084 Uiso 1 1 calc R . .
C34B C 0.2186(7) 0.6713(6) 0.8084(5) 0.054(3) Uani 1 1 d . . .
H34D H 0.2258 0.6352 0.7846 0.081 Uiso 1 1 calc R . .
H34E H 0.2689 0.6839 0.7900 0.081 Uiso 1 1 calc R . .
H34F H 0.1689 0.7132 0.8034 0.081 Uiso 1 1 calc R . .
C35B C 0.0466(5) 0.3150(5) 0.8650(4) 0.0264(18) Uani 1 1 d . . .
C36B C 0.0765(5) 0.2763(5) 0.8124(4) 0.032(2) Uani 1 1 d . . .
H36B H 0.1292 0.2378 0.8065 0.039 Uiso 1 1 calc R . .
C37B C 0.0310(6) 0.2928(5) 0.7691(4) 0.033(2) Uani 1 1 d . . .
C38B C -0.0455(5) 0.3496(5) 0.7800(4) 0.031(2) Uani 1 1 d . . .
H38B H -0.0775 0.3616 0.7507 0.037 Uiso 1 1 calc R . .
C39B C -0.0785(5) 0.3905(5) 0.8313(4) 0.0277(18) Uani 1 1 d . . .
C40B C -0.0291(5) 0.3719(5) 0.8731(4) 0.0284(18) Uani 1 1 d . . .
H40B H -0.0482 0.3990 0.9078 0.034 Uiso 1 1 calc R . .
C41B C 0.0650(8) 0.2536(6) 0.7087(5) 0.049(3) Uani 1 1 d . . .
C42B C 0.1146(9) 0.2902(8) 0.6521(6) 0.084(5) Uani 1 1 d . . .
H42D H 0.1556 0.2964 0.6657 0.126 Uiso 1 1 calc R . .
H42E H 0.0764 0.3365 0.6378 0.126 Uiso 1 1 calc R . .
H42F H 0.1445 0.2621 0.6152 0.126 Uiso 1 1 calc R . .
C43B C 0.1162(16) 0.1766(8) 0.7252(8) 0.151(10) Uani 1 1 d . . .
H43D H 0.1227 0.1496 0.6927 0.227 Uiso 1 1 calc R . .
H43E H 0.0870 0.1586 0.7697 0.227 Uiso 1 1 calc R . .
H43F H 0.1720 0.1719 0.7240 0.227 Uiso 1 1 calc R . .
C44B C -0.0069(11) 0.2523(11) 0.6928(6) 0.113(8) Uani 1 1 d . . .
H44D H -0.0461 0.3006 0.6852 0.169 Uiso 1 1 calc R . .
H44E H -0.0368 0.2256 0.7300 0.169 Uiso 1 1 calc R . .
H44F H 0.0154 0.2297 0.6528 0.169 Uiso 1 1 calc R . .
C45B C -0.1618(6) 0.4545(6) 0.8401(5) 0.044(2) Uani 1 1 d . . .
C46B C -0.2089(7) 0.4638(7) 0.7931(5) 0.057(3) Uani 1 1 d . . .
H46D H -0.2265 0.4237 0.8029 0.085 Uiso 1 1 calc R . .
H46E H -0.1718 0.4664 0.7473 0.085 Uiso 1 1 calc R . .
H46F H -0.2588 0.5075 0.7988 0.085 Uiso 1 1 calc R . .
C47B C -0.2194(7) 0.4473(8) 0.9129(5) 0.068(3) Uani 1 1 d . . .
H47D H -0.2773 0.4807 0.9160 0.102 Uiso 1 1 calc R . .
H47E H -0.1983 0.4575 0.9422 0.102 Uiso 1 1 calc R . .
H47F H -0.2192 0.3992 0.9263 0.102 Uiso 1 1 calc R . .
C48B C -0.1452(7) 0.5224(6) 0.8262(7) 0.069(3) Uani 1 1 d . . .
H48D H -0.1989 0.5627 0.8325 0.104 Uiso 1 1 calc R . .
H48E H -0.1090 0.5278 0.7804 0.104 Uiso 1 1 calc R . .
H48F H -0.1169 0.5203 0.8568 0.104 Uiso 1 1 calc R . .
C49B C 0.1556(5) 0.0261(5) 1.0984(4) 0.0298(19) Uani 1 1 d . . .
C50B C 0.1516(6) -0.0184(5) 1.0658(4) 0.037(2) Uani 1 1 d . . .
H50B H 0.1571 -0.0053 1.0198 0.044 Uiso 1 1 calc R . .
C51B C 0.1397(7) -0.0820(6) 1.0969(4) 0.045(3) Uani 1 1 d . . .
C52B C 0.1265(6) -0.0966(5) 1.1659(4) 0.040(2) Uani 1 1 d . . .
H52B H 0.1142 -0.1375 1.1892 0.047 Uiso 1 1 calc R . .
C53B C 0.1307(5) -0.0537(5) 1.2018(4) 0.0318(19) Uani 1 1 d . . .
C54B C 0.1445(5) 0.0073(4) 1.1673(4) 0.0243(17) Uani 1 1 d . . .
H54B H 0.1466 0.0377 1.1907 0.029 Uiso 1 1 calc R . .
C55B C 0.1386(9) -0.1299(7) 1.0575(6) 0.071(3) Uani 1 1 d U . .
C56B C 0.2280(9) -0.1489(9) 0.9948(7) 0.123(5) Uani 1 1 d DU . .
H56D H 0.2716 -0.1907 1.0095 0.185 Uiso 1 1 calc R . .
H56E H 0.2468 -0.1089 0.9799 0.185 Uiso 1 1 calc R . .
H56F H 0.2183 -0.1583 0.9580 0.185 Uiso 1 1 calc R . .
C57B C 0.1370(9) -0.2037(7) 1.0982(6) 0.089(4) Uani 1 1 d DU . .
H57D H 0.0950 -0.1967 1.1420 0.134 Uiso 1 1 calc R . .
H57E H 0.1929 -0.2333 1.1034 0.134 Uiso 1 1 calc R . .
H57F H 0.1222 -0.2269 1.0743 0.134 Uiso 1 1 calc R . .
C58B C 0.0641(9) -0.0904(8) 1.0280(8) 0.118(5) Uani 1 1 d DU . .
H76 H 0.0635 -0.1212 1.0024 0.177 Uiso 1 1 calc R . .
H77 H 0.0710 -0.0478 0.9989 0.177 Uiso 1 1 calc R . .
H78 H 0.0108 -0.0773 1.0640 0.177 Uiso 1 1 calc R . .
C59B C 0.1205(6) -0.0735(5) 1.2752(4) 0.038(2) Uani 1 1 d . . .
C60B C 0.1201(8) -0.0169(6) 1.3056(5) 0.057(3) Uani 1 1 d . . .
H60D H 0.1739 -0.0098 1.2841 0.085 Uiso 1 1 calc R . .
H60E H 0.1124 -0.0319 1.3531 0.085 Uiso 1 1 calc R . .
H60F H 0.0737 0.0274 1.2990 0.085 Uiso 1 1 calc R . .
C61B C 0.0401(8) -0.0873(9) 1.3118(6) 0.080(5) Uani 1 1 d . . .
H61D H -0.0075 -0.0424 1.3194 0.119 Uiso 1 1 calc R . .
H61E H 0.0440 -0.1162 1.3545 0.119 Uiso 1 1 calc R . .
H61F H 0.0315 -0.1123 1.2854 0.119 Uiso 1 1 calc R . .
C62B C 0.1941(7) -0.1383(6) 1.2830(5) 0.050(2) Uani 1 1 d . . .
H62D H 0.1990 -0.1743 1.2602 0.075 Uiso 1 1 calc R . .
H62E H 0.1863 -0.1560 1.3302 0.075 Uiso 1 1 calc R . .
H62F H 0.2457 -0.1275 1.2637 0.075 Uiso 1 1 calc R . .
C63B C 0.3963(5) 0.2777(5) 1.1337(4) 0.0264(18) Uani 1 1 d . . .
C64B C 0.3847(6) 0.3385(5) 1.1555(4) 0.035(2) Uani 1 1 d . . .
H64B H 0.3714 0.3827 1.1283 0.042 Uiso 1 1 calc R . .
C65B C 0.3927(7) 0.3337(5) 1.2163(4) 0.043(2) Uani 1 1 d . . .
H65B H 0.3862 0.3742 1.2314 0.051 Uiso 1 1 calc R . .
C66B C 0.4105(7) 0.2680(5) 1.2550(4) 0.047(3) Uani 1 1 d . . .
H66B H 0.4141 0.2634 1.2980 0.056 Uiso 1 1 calc R . .
C67B C 0.4226(6) 0.2108(5) 1.2311(4) 0.037(2) Uani 1 1 d . . .
H67B H 0.4327 0.1667 1.2588 0.044 Uiso 1 1 calc R . .
C68B C 0.4614(5) -0.0018(4) 1.0925(3) 0.0218(16) Uani 1 1 d . . .
C69B C 0.4939(5) -0.0738(4) 1.0841(3) 0.0266(17) Uani 1 1 d . . .
H69B H 0.4584 -0.0932 1.0800 0.032 Uiso 1 1 calc R . .
C70B C 0.5768(6) -0.1163(5) 1.0818(4) 0.036(2) Uani 1 1 d . . .
H70B H 0.5982 -0.1648 1.0772 0.043 Uiso 1 1 calc R . .
C71B C 0.6269(5) -0.0864(5) 1.0863(4) 0.0316(19) Uani 1 1 d . . .
H71B H 0.6844 -0.1138 1.0835 0.038 Uiso 1 1 calc R . .
C72B C 0.5933(5) -0.0163(5) 1.0950(4) 0.0276(17) Uani 1 1 d . . .
H72B H 0.6294 0.0040 1.0967 0.033 Uiso 1 1 calc R . .
C1M C 0.3674(6) 0.9077(5) 0.2792(5) 0.040(2) Uani 1 1 d . . .
H1M1 H 0.3208 0.9232 0.3193 0.060 Uiso 1 1 calc R . .
H1M2 H 0.3859 0.8565 0.2813 0.060 Uiso 1 1 calc R . .
H1M3 H 0.3483 0.9314 0.2401 0.060 Uiso 1 1 calc R . .
C2M C 0.6212(7) 0.0913(6) 1.1856(5) 0.054(3) Uani 1 1 d . . .
H73 H 0.6484 0.0630 1.2198 0.081 Uiso 1 1 calc R . .
H74 H 0.6023 0.1415 1.1886 0.081 Uiso 1 1 calc R . .
H75 H 0.6616 0.0811 1.1417 0.081 Uiso 1 1 calc R . .
Cl1 Cl 0.41620(12) 0.83600(12) 0.42328(9) 0.0317(4) Uani 1 1 d . . .
Cl2 Cl 0.61571(12) 0.91912(11) 0.25488(8) 0.0268(4) Uani 1 1 d . . .
Cl3 Cl 0.56527(13) 0.15492(12) 1.04419(10) 0.0361(5) Uani 1 1 d . . .
Cl4 Cl 0.36886(13) 0.08240(11) 1.22650(9) 0.0308(4) Uani 1 1 d . . .
Ir1 Ir 0.518366(17) 0.876561(16) 0.342120(13) 0.01961(10) Uani 1 1 d . . .
Ir2 Ir 0.463214(19) 0.120886(16) 1.133312(13) 0.02287(10) Uani 1 1 d . . .
N1 N 0.6636(4) 0.7316(3) 0.4673(3) 0.0183(13) Uani 1 1 d . . .
N2 N 0.6877(4) 0.8554(4) 0.4390(3) 0.0189(13) Uani 1 1 d . . .
N3 N 0.7556(4) 0.6818(4) 0.5535(3) 0.0202(13) Uani 1 1 d . . .
N4 N 0.2761(4) 0.1447(4) 1.0541(3) 0.0216(14) Uani 1 1 d . . .
N5 N 0.3091(4) 0.2645(4) 1.0142(3) 0.0207(13) Uani 1 1 d . . .
N6 N 0.2052(4) 0.3135(4) 0.9368(3) 0.0228(14) Uani 1 1 d . . .
N7 N 0.1517(4) 0.2026(4) 0.9945(3) 0.0231(14) Uani 1 1 d . . .
N8 N 0.5114(4) 0.0249(4) 1.1011(3) 0.0258(15) Uani 1 1 d . . .
N9 N 0.4211(4) 0.2135(4) 1.1692(3) 0.0286(16) Uani 1 1 d . . .
N10 N 0.8057(4) 0.7958(3) 0.5047(3) 0.0202(13) Uani 1 1 d . . .
N11 N 0.4622(4) 0.9703(4) 0.3794(3) 0.0251(14) Uani 1 1 d . . .
N12 N 0.5671(4) 0.7856(4) 0.3011(3) 0.0221(14) Uani 1 1 d . . .
Ni1 Ni 0.72855(5) 0.76597(5) 0.49092(4) 0.0168(2) Uani 1 1 d . . .
Ni2 Ni 0.23468(6) 0.23183(5) 1.00018(4) 0.0194(2) Uani 1 1 d . . .
O1 O 0.4367(3) 0.9250(3) 0.2747(3) 0.0283(12) Uani 1 1 d . . .
H1 H 0.4493 0.9603 0.2398 0.034 Uiso 1 1 calc R . .
O2 O 0.5512(4) 0.0746(3) 1.1952(3) 0.0351(14) Uani 1 1 d . . .
H2 H 0.5400 0.0401 1.2317 0.042 Uiso 1 1 calc R . .
C42T C 0.8910(13) 0.7014(9) 0.8458(6) 0.091(8) Uani 0.684(18) 1 d PD A 2
H42G H 0.8996 0.7177 0.8791 0.137 Uiso 0.684(18) 1 calc PR A 2
H42H H 0.9295 0.6525 0.8407 0.137 Uiso 0.684(18) 1 calc PR A 2
H42I H 0.8325 0.7042 0.8600 0.137 Uiso 0.684(18) 1 calc PR A 2
C44T C 0.8283(11) 0.8205(8) 0.7766(10) 0.121(13) Uani 0.684(18) 1 d PD A 2
H44G H 0.8164 0.8464 0.8120 0.182 Uiso 0.684(18) 1 calc PR A 2
H44H H 0.7795 0.8088 0.7836 0.182 Uiso 0.684(18) 1 calc PR A 2
H44I H 0.8396 0.8498 0.7337 0.182 Uiso 0.684(18) 1 calc PR A 2
C43T C 0.9887(8) 0.7660(10) 0.7661(8) 0.067(6) Uani 0.684(18) 1 d PD A 2
H43G H 1.0336 0.7225 0.7766 0.101 Uiso 0.684(18) 1 calc PR A 2
H43H H 0.9739 0.8003 0.7950 0.101 Uiso 0.684(18) 1 calc PR A 2
H43I H 1.0084 0.7855 0.7197 0.101 Uiso 0.684(18) 1 calc PR A 2
Cl5 Cl 0.0608(2) 0.5731(2) 0.44419(16) 0.0761(8) Uiso 1 1 d . . .
O4 O 0.5177(5) 0.2381(5) 0.9064(4) 0.0622(19) Uiso 1 1 d . . .
H4 H 0.5113 0.2101 0.9417 0.093 Uiso 1 1 d R . .
C73 C 0.6023(8) 0.2138(7) 0.8682(6) 0.065(3) Uiso 1 1 d . . .
H73A H 0.6310 0.2406 0.8734 0.097 Uiso 1 1 d R . .
H73B H 0.6055 0.2207 0.8215 0.097 Uiso 1 1 d R . .
H73C H 0.6298 0.1636 0.8824 0.097 Uiso 1 1 d R . .
O5 O 0.5803(6) 0.1396(6) 0.4366(4) 0.086(3) Uiso 1 1 d . . .
H5 H 0.5371 0.1301 0.4600 0.129 Uiso 1 1 d R . .
C74 C 0.0443(11) 0.4964(11) 0.4801(8) 0.104(5) Uiso 1 1 d . . .
H74A H 0.0630 0.4675 0.4447 0.125 Uiso 1 1 calc R . .
H74B H 0.0807 0.4702 0.5092 0.125 Uiso 1 1 calc R . .
C75 C 0.5643(13) 0.2051(11) 0.4061(9) 0.124(6) Uiso 1 1 d . . .
H75A H 0.5132 0.2334 0.4371 0.186 Uiso 1 1 d R . .
H75B H 0.5528 0.2091 0.3650 0.186 Uiso 1 1 d R . .
H75C H 0.6098 0.2222 0.3961 0.186 Uiso 1 1 d R . .
O7 O 0.0118(11) 0.4600(10) 0.0927(7) 0.075(4) Uiso 0.50 1 d PD . .
H79 H 0.0511 0.4259 0.1045 0.112 Uiso 0.50 1 calc PR . .
C77 C 0.030(2) 0.467(2) 0.0224(9) 0.104(10) Uiso 0.50 1 d PD . .
H77A H 0.0006 0.4810 -0.0108 0.155 Uiso 0.50 1 d PR . .
H77B H 0.0791 0.4231 0.0128 0.155 Uiso 0.50 1 d PR . .
H77C H 0.0488 0.5040 0.0211 0.155 Uiso 0.50 1 d PR . .

loop_
_atom_site_aniso_label
_atom_site_aniso_U_11
_atom_site_aniso_U_22
_atom_site_aniso_U_33
_atom_site_aniso_U_23
_atom_site_aniso_U_13
_atom_site_aniso_U_12
C1A 0.018(4) 0.014(4) 0.017(3) 0.007(3) -0.011(3) -0.003(3)
C2A 0.019(4) 0.023(5) 0.023(4) 0.003(4) -0.013(3) -0.006(4)
C3A 0.023(4) 0.008(4) 0.031(4) 0.005(3) -0.019(3) -0.003(3)
C4A 0.020(4) 0.017(4) 0.023(4) -0.001(3) -0.008(3) -0.006(4)
C5A 0.021(4) 0.013(4) 0.025(4) 0.004(3) -0.012(3) -0.005(4)
C6A 0.023(4) 0.016(4) 0.021(3) 0.004(3) -0.009(3) -0.005(4)
C7A 0.034(5) 0.020(5) 0.027(4) 0.009(4) -0.020(3) -0.010(4)
C8A 0.031(4) 0.021(5) 0.025(4) 0.005(4) -0.017(3) -0.008(4)
C9A 0.021(4) 0.018(4) 0.021(3) 0.007(3) -0.013(3) -0.002(4)
C10A 0.025(4) 0.018(4) 0.022(3) 0.007(3) -0.017(3) -0.006(4)
C11A 0.020(4) 0.010(4) 0.028(4) 0.005(3) -0.018(3) 0.001(3)
C12A 0.029(4) 0.028(5) 0.042(4) 0.006(4) -0.025(4) -0.011(4)
C13A 0.032(5) 0.021(5) 0.033(4) 0.006(4) -0.018(4) -0.011(4)
C14A 0.018(4) 0.017(4) 0.027(4) 0.004(3) -0.011(3) -0.007(4)
C15A 0.027(4) 0.019(4) 0.020(3) 0.004(3) -0.009(3) -0.008(4)
C16A 0.024(4) 0.014(4) 0.022(3) 0.003(3) -0.011(3) -0.006(4)
C17A 0.026(4) 0.019(4) 0.026(4) 0.002(3) -0.011(3) -0.008(4)
C18A 0.026(4) 0.022(4) 0.015(3) 0.002(3) -0.010(3) -0.005(4)
C19A 0.024(4) 0.014(4) 0.022(3) 0.003(3) -0.017(3) 0.000(4)
C20A 0.021(4) 0.019(4) 0.016(3) 0.003(3) -0.008(3) -0.009(4)
C21A 0.027(4) 0.019(4) 0.023(3) 0.002(3) -0.016(3) -0.006(4)
C22A 0.030(4) 0.017(4) 0.026(4) 0.008(3) -0.014(3) -0.007(4)
C23A 0.031(5) 0.024(5) 0.029(4) 0.003(4) -0.016(3) -0.011(4)
C24A 0.047(5) 0.022(5) 0.033(4) 0.016(4) -0.027(4) -0.021(5)
C25A 0.036(5) 0.023(5) 0.033(4) 0.004(4) -0.019(4) -0.010(4)
C26A 0.023(4) 0.017(4) 0.026(4) 0.007(3) -0.014(3) -0.005(4)
C27A 0.031(5) 0.035(6) 0.043(5) 0.008(4) -0.019(4) -0.017(5)
C28A 0.045(6) 0.066(8) 0.044(5) -0.001(5) -0.021(4) -0.027(6)
C29A 0.042(6) 0.061(7) 0.043(5) -0.012(5) -0.009(4) -0.026(6)
C30A 0.026(5) 0.044(7) 0.113(10) -0.008(7) -0.024(6) -0.006(6)
C31A 0.044(5) 0.012(4) 0.057(5) 0.013(4) -0.025(4) -0.007(5)
C32A 0.072(9) 0.033(7) 0.175(15) 0.027(9) -0.074(9) -0.021(7)
C33A 0.082(10) 0.033(7) 0.096(10) -0.005(7) -0.042(8) -0.001(7)
C34A 0.066(8) 0.049(8) 0.082(8) 0.030(7) -0.053(6) -0.020(7)
C35A 0.023(4) 0.016(4) 0.029(4) 0.001(3) -0.014(3) -0.005(4)
C36A 0.024(4) 0.022(5) 0.043(4) -0.004(4) -0.018(3) -0.003(4)
C37A 0.027(4) 0.037(6) 0.035(4) -0.008(4) -0.014(3) -0.010(5)
C38A 0.022(4) 0.029(5) 0.024(3) 0.005(4) -0.017(3) -0.007(4)
C39A 0.027(4) 0.025(5) 0.027(4) 0.004(4) -0.016(3) -0.010(4)
C40A 0.024(4) 0.022(5) 0.027(4) 0.001(4) -0.016(3) -0.005(4)
C41A 0.037(4) 0.048(5) 0.042(4) -0.015(4) -0.018(3) -0.007(4)
C42A 0.032(9) 0.036(10) 0.028(8) -0.014(7) -0.014(7) -0.004(7)
C43A 0.046(10) 0.051(10) 0.038(9) -0.022(7) -0.027(7) -0.011(8)
C44A 0.047(10) 0.040(10) 0.035(9) -0.018(8) -0.009(7) -0.011(8)
C45A 0.030(5) 0.027(5) 0.036(4) -0.001(4) -0.022(4) 0.002(4)
C46A 0.038(5) 0.040(6) 0.052(5) 0.004(5) -0.031(4) -0.008(5)
C47A 0.052(7) 0.036(6) 0.094(8) -0.009(6) -0.039(6) -0.012(6)
C48A 0.032(5) 0.072(9) 0.048(6) -0.014(6) -0.012(4) 0.003(6)
C49A 0.024(4) 0.014(4) 0.034(4) -0.002(4) -0.014(3) -0.004(4)
C50A 0.045(5) 0.027(5) 0.032(4) 0.009(4) -0.020(4) -0.022(5)
C51A 0.038(5) 0.023(5) 0.044(5) -0.002(4) -0.015(4) -0.014(5)
C52A 0.040(5) 0.025(5) 0.042(5) 0.001(4) -0.013(4) -0.017(5)
C53A 0.034(5) 0.017(5) 0.038(4) 0.004(4) -0.017(4) -0.006(4)
C54A 0.026(4) 0.020(4) 0.034(4) 0.009(4) -0.022(3) -0.007(4)
C55A 0.063(7) 0.040(6) 0.057(6) -0.008(5) -0.021(5) -0.033(6)
C56A 0.060(7) 0.053(7) 0.044(5) -0.012(5) -0.026(4) -0.022(6)
C57A 0.057(8) 0.144(15) 0.110(10) -0.088(11) 0.014(7) -0.059(10)
C58A 0.096(10) 0.045(7) 0.086(8) -0.011(7) -0.037(7) -0.028(8)
C59A 0.066(7) 0.038(6) 0.031(4) 0.016(4) -0.020(4) -0.029(6)
C60A 0.054(7) 0.066(9) 0.058(6) 0.035(6) -0.039(5) -0.033(7)
C61A 0.045(6) 0.060(8) 0.041(5) 0.029(5) -0.020(4) -0.022(6)
C62A 0.154(14) 0.058(9) 0.030(5) 0.009(6) -0.028(7) -0.049(10)
C63A 0.029(4) 0.021(5) 0.019(3) 0.005(3) -0.010(3) -0.014(4)
C64A 0.036(5) 0.019(5) 0.031(4) 0.007(4) -0.018(3) -0.011(4)
C65A 0.043(5) 0.034(5) 0.036(4) -0.012(4) -0.015(4) -0.014(5)
C66A 0.054(6) 0.025(5) 0.022(4) 0.008(4) -0.024(4) -0.013(5)
C67A 0.040(5) 0.026(5) 0.026(4) 0.004(4) -0.018(3) -0.012(4)
C68A 0.026(4) 0.019(4) 0.014(3) 0.007(3) -0.011(3) -0.003(4)
C69A 0.030(4) 0.021(5) 0.026(4) -0.003(4) -0.012(3) 0.000(4)
C70A 0.033(5) 0.023(5) 0.030(4) -0.006(4) -0.013(3) 0.006(4)
C71A 0.024(4) 0.028(5) 0.027(4) -0.003(4) -0.012(3) 0.006(4)
C72A 0.016(4) 0.029(5) 0.026(4) -0.006(4) -0.008(3) 0.003(4)
C1B 0.025(4) 0.017(4) 0.019(3) 0.004(3) -0.013(3) -0.004(4)
C2B 0.026(4) 0.014(4) 0.023(3) 0.003(3) -0.011(3) -0.006(4)
C3B 0.035(4) 0.008(4) 0.033(4) 0.008(3) -0.023(3) -0.005(4)
C4B 0.025(4) 0.015(4) 0.034(4) 0.002(4) -0.015(3) -0.008(4)
C5B 0.027(4) 0.019(5) 0.026(4) 0.005(4) -0.011(3) -0.007(4)
C6B 0.028(4) 0.017(4) 0.036(4) 0.003(4) -0.016(3) -0.005(4)
C7B 0.034(5) 0.021(5) 0.036(4) 0.016(4) -0.023(4) -0.012(4)
C8B 0.041(5) 0.024(5) 0.034(4) 0.010(4) -0.027(4) -0.007(5)
C9B 0.032(4) 0.016(4) 0.030(4) 0.007(4) -0.021(3) -0.004(4)
C10B 0.027(4) 0.016(4) 0.028(4) 0.003(4) -0.017(3) -0.003(4)
C11B 0.023(4) 0.021(5) 0.025(4) 0.005(4) -0.017(3) -0.002(4)
C12B 0.034(5) 0.029(5) 0.040(4) 0.011(4) -0.027(4) -0.011(5)
C13B 0.035(5) 0.035(6) 0.036(4) 0.013(4) -0.017(4) -0.021(5)
C14B 0.040(5) 0.022(5) 0.032(4) 0.009(4) -0.023(4) -0.016(5)
C15B 0.037(5) 0.020(5) 0.030(4) 0.005(4) -0.018(3) -0.013(4)
C16B 0.030(4) 0.014(4) 0.026(4) 0.004(3) -0.016(3) -0.005(4)
C17B 0.035(5) 0.016(4) 0.029(4) 0.005(4) -0.018(3) -0.008(4)
C18B 0.030(4) 0.011(4) 0.025(4) 0.001(3) -0.017(3) -0.002(4)
C19B 0.028(4) 0.016(4) 0.020(3) 0.006(3) -0.012(3) -0.008(4)
C20B 0.029(4) 0.014(4) 0.017(3) 0.001(3) -0.010(3) -0.003(4)
C21B 0.030(4) 0.011(4) 0.032(4) 0.005(4) -0.019(3) -0.001(4)
C22B 0.032(5) 0.026(5) 0.031(4) 0.008(4) -0.016(3) -0.009(4)
C23B 0.041(5) 0.018(4) 0.031(4) 0.003(4) -0.019(3) -0.008(4)
C24B 0.046(5) 0.025(5) 0.036(4) 0.005(4) -0.021(4) -0.016(5)
C25B 0.037(5) 0.030(5) 0.038(4) 0.002(4) -0.022(4) -0.013(5)
C26B 0.025(4) 0.019(4) 0.027(4) 0.011(3) -0.017(3) -0.007(4)
C27B 0.043(5) 0.033(6) 0.047(5) -0.001(5) -0.022(4) -0.018(5)
C28B 0.061(7) 0.061(8) 0.059(6) 0.007(6) -0.021(5) -0.035(7)
C29B 0.063(8) 0.097(11) 0.064(7) -0.025(7) -0.021(5) -0.046(8)
C30B 0.024(5) 0.049(7) 0.106(9) -0.003(7) -0.025(5) -0.004(6)
C31B 0.048(6) 0.016(5) 0.049(5) 0.002(4) -0.031(4) -0.001(5)
C32B 0.069(8) 0.019(5) 0.084(8) -0.011(6) -0.032(6) -0.005(6)
C33B 0.055(7) 0.020(5) 0.070(7) 0.001(5) -0.019(5) 0.002(5)
C34B 0.060(7) 0.024(6) 0.061(6) 0.010(5) -0.031(5) 0.002(6)
C35B 0.028(4) 0.022(5) 0.031(4) 0.001(4) -0.015(3) -0.008(4)
C36B 0.030(5) 0.029(5) 0.034(4) -0.007(4) -0.008(3) -0.006(4)
C37B 0.047(5) 0.025(5) 0.034(4) -0.002(4) -0.019(4) -0.014(5)
C38B 0.035(5) 0.034(6) 0.028(4) 0.007(4) -0.021(3) -0.013(5)
C39B 0.025(4) 0.026(5) 0.027(4) 0.005(4) -0.013(3) -0.005(4)
C40B 0.033(5) 0.024(5) 0.029(4) -0.002(4) -0.014(3) -0.008(4)
C41B 0.083(8) 0.028(6) 0.040(5) -0.004(5) -0.024(5) -0.019(6)
C42B 0.090(11) 0.092(12) 0.055(7) -0.046(8) 0.027(7) -0.041(10)
C43B 0.28(3) 0.042(8) 0.106(12) -0.046(9) -0.125(15) 0.047(13)
C44B 0.139(15) 0.18(2) 0.070(8) -0.068(11) 0.001(8) -0.104(16)
C45B 0.037(5) 0.040(6) 0.051(5) -0.003(5) -0.021(4) -0.007(5)
C46B 0.041(6) 0.055(8) 0.054(6) 0.010(6) -0.023(5) -0.002(6)
C47B 0.040(6) 0.067(9) 0.050(6) -0.002(6) -0.015(5) 0.020(6)
C48B 0.041(6) 0.026(6) 0.114(10) 0.001(7) -0.035(7) 0.015(6)
C49B 0.028(4) 0.028(5) 0.033(4) 0.011(4) -0.018(3) -0.011(4)
C50B 0.057(6) 0.035(6) 0.035(4) 0.021(4) -0.031(4) -0.032(5)
C51B 0.067(7) 0.041(6) 0.048(5) 0.009(5) -0.026(5) -0.039(6)
C52B 0.049(6) 0.030(6) 0.050(5) 0.020(5) -0.031(4) -0.025(5)
C53B 0.028(4) 0.028(5) 0.035(4) 0.010(4) -0.016(3) -0.009(4)
C54B 0.030(4) 0.014(4) 0.031(4) 0.012(4) -0.020(3) -0.009(4)
C55B 0.103(6) 0.076(6) 0.080(6) -0.006(5) -0.045(5) -0.060(5)
C56B 0.140(9) 0.122(9) 0.121(9) -0.043(7) -0.029(7) -0.054(7)
C57B 0.115(8) 0.081(7) 0.095(7) -0.012(6) -0.046(6) -0.044(7)
C58B 0.135(9) 0.112(9) 0.140(9) -0.016(7) -0.071(7) -0.049(7)
C59B 0.039(5) 0.028(5) 0.038(5) 0.015(4) -0.020(4) -0.009(5)
C60B 0.086(9) 0.037(6) 0.039(5) 0.005(5) -0.029(5) -0.014(7)
C61B 0.069(9) 0.106(13) 0.057(7) 0.029(8) -0.020(6) -0.050(10)
C62B 0.059(7) 0.033(6) 0.046(5) -0.001(5) -0.031(5) 0.003(6)
C63B 0.026(4) 0.021(5) 0.033(4) -0.002(4) -0.012(3) -0.007(4)
C64B 0.052(6) 0.027(5) 0.039(4) -0.001(4) -0.022(4) -0.022(5)
C65B 0.070(7) 0.026(5) 0.042(5) -0.002(5) -0.030(5) -0.017(6)
C66B 0.082(8) 0.026(6) 0.037(5) 0.003(4) -0.040(5) -0.010(6)
C67B 0.063(6) 0.022(5) 0.030(4) 0.003(4) -0.029(4) -0.010(5)
C68B 0.028(4) 0.014(4) 0.016(3) 0.006(3) -0.010(3) -0.004(4)
C69B 0.032(4) 0.013(4) 0.024(4) 0.000(4) -0.008(3) -0.001(4)
C70B 0.052(6) 0.027(5) 0.022(4) -0.001(4) -0.008(4) -0.013(5)
C71B 0.025(4) 0.032(5) 0.026(4) -0.005(4) -0.012(3) 0.005(4)
C72B 0.022(4) 0.025(5) 0.027(4) 0.002(4) -0.014(3) 0.001(4)
C1M 0.039(5) 0.037(6) 0.056(5) 0.002(5) -0.033(4) -0.014(5)
C2M 0.069(7) 0.045(7) 0.070(7) 0.023(6) -0.054(6) -0.030(7)
Cl1 0.0261(10) 0.0325(12) 0.0338(10) 0.0057(9) -0.0131(8) -0.0113(10)
Cl2 0.0327(10) 0.0191(10) 0.0249(9) 0.0043(8) -0.0138(7) -0.0063(9)
Cl3 0.0359(11) 0.0304(12) 0.0432(11) 0.0075(10) -0.0212(9) -0.0127(11)
Cl4 0.0396(11) 0.0197(11) 0.0270(9) 0.0032(9) -0.0160(8) -0.0042(10)
Ir1 0.02113(16) 0.01481(17) 0.02136(15) 0.00340(13) -0.01388(11) -0.00232(14)
Ir2 0.03005(18) 0.01432(18) 0.02601(16) 0.00282(13) -0.01929(12) -0.00368(15)
N1 0.020(3) 0.013(3) 0.022(3) 0.005(3) -0.015(2) -0.003(3)
N2 0.018(3) 0.016(4) 0.022(3) 0.005(3) -0.013(2) -0.005(3)
N3 0.021(3) 0.016(4) 0.025(3) -0.001(3) -0.013(2) -0.005(3)
N4 0.030(4) 0.015(4) 0.022(3) 0.008(3) -0.017(3) -0.010(3)
N5 0.023(3) 0.014(3) 0.024(3) 0.004(3) -0.017(2) -0.001(3)
N6 0.022(3) 0.017(4) 0.025(3) 0.002(3) -0.012(3) -0.001(3)
N7 0.027(3) 0.015(4) 0.026(3) 0.005(3) -0.015(3) -0.005(3)
N8 0.029(4) 0.019(4) 0.027(3) 0.003(3) -0.015(3) -0.005(3)
N9 0.039(4) 0.025(4) 0.027(3) 0.001(3) -0.016(3) -0.013(4)
N10 0.018(3) 0.015(4) 0.025(3) -0.001(3) -0.013(2) 0.000(3)
N11 0.024(4) 0.022(4) 0.027(3) 0.000(3) -0.010(3) -0.007(3)
N12 0.025(3) 0.020(4) 0.021(3) 0.002(3) -0.009(3) -0.009(3)
Ni1 0.0185(5) 0.0116(5) 0.0201(4) 0.0038(4) -0.0123(3) -0.0035(4)
Ni2 0.0220(5) 0.0125(5) 0.0237(4) 0.0034(4) -0.0139(4) -0.0038(4)
O1 0.034(3) 0.021(3) 0.035(3) 0.005(3) -0.024(2) -0.007(3)
O2 0.051(4) 0.023(3) 0.044(3) 0.006(3) -0.035(3) -0.014(3)
C42T 0.100(19) 0.074(16) 0.055(11) -0.023(12) 0.002(11) -0.005(16)
C44T 0.17(3) 0.064(14) 0.13(2) -0.075(16) -0.11(2) 0.052(16)
C43T 0.067(12) 0.065(13) 0.091(14) -0.038(12) -0.044(10) -0.010(11)

loop_
_atom_type_symbol
_atom_type_description
_atom_type_scat_dispersion_real
_atom_type_scat_dispersion_imag
_atom_type_scat_source
C C 0.0033 0.0016 'International Tables Vol C Tables 4.2.6.8 and 6.1.1.4'
H H 0.0000 0.0000 'International Tables Vol C Tables 4.2.6.8 and 6.1.1.4'
N N 0.0061 0.0033 'International Tables Vol C Tables 4.2.6.8 and 6.1.1.4'
Cl Cl 0.1484 0.1585 'International Tables Vol C Tables 4.2.6.8 and 6.1.1.4'
Ir Ir -1.4442 7.9887 'International Tables Vol C Tables 4.2.6.8 and 6.1.1.4'
Ni Ni 0.3393 1.1124 'International Tables Vol C Tables 4.2.6.8 and 6.1.1.4'
O O 0.0106 0.0060 'International Tables Vol C Tables 4.2.6.8 and 6.1.1.4'

loop_
_geom_angle_atom_site_label_1
_geom_angle_atom_site_label_2
_geom_angle_atom_site_label_3
_geom_angle
_geom_angle_site_symmetry_1
_geom_angle_site_symmetry_3
C20A C1A N1 124.2(6) . .
C20A C1A C2A 126.6(6) . .
N1 C1A C2A 108.2(6) . .
C3A C2A C1A 107.9(6) . .
C3A C2A C63A 128.5(7) . .
C1A C2A C63A 123.4(7) . .
C2A C3A C4A 108.8(6) . .
C2A C3A H3A 125.6 . .
C4A C3A H3A 125.6 . .
C5A C4A N1 125.1(6) . .
C5A C4A C3A 126.2(6) . .
N1 C4A C3A 108.6(7) . .
C4A C5A C6A 120.6(6) . .
C4A C5A C21A 117.9(6) . .
C6A C5A C21A 121.3(7) . .
C5A C6A N3 124.0(7) . .
C5A C6A C7A 126.0(6) . .
N3 C6A C7A 109.8(6) . .
C8A C7A C6A 108.9(6) . .
C8A C7A H7A 125.5 . .
C6A C7A H7A 125.5 . .
C7A C8A C9A 106.4(7) . .
C7A C8A H8A 126.8 . .
C9A C8A H8A 126.8 . .
C10A C9A N3 124.1(7) . .
C10A C9A C8A 125.3(6) . .
N3 C9A C8A 110.5(6) . .
C11A C10A C9A 123.2(6) . .
C11A C10A C35A 117.8(6) . .
C9A C10A C35A 119.0(7) . .
C10A C11A N10 125.4(6) . .
C10A C11A C12A 124.4(6) . .
N10 C11A C12A 110.2(6) . .
C13A C12A C11A 106.6(7) . .
C13A C12A H12A 126.7 . .
C11A C12A H12A 126.7 . .
C12A C13A C14A 107.2(6) . .
C12A C13A H13A 126.4 . .
C14A C13A H13A 126.4 . .
C15A C14A N10 125.2(6) . .
C15A C14A C13A 124.3(7) . .
N10 C14A C13A 110.0(7) . .
C14A C15A C16A 121.2(7) . .
C14A C15A C49A 122.2(6) . .
C16A C15A C49A 116.6(7) . .
N2 C16A C17A 111.7(6) . .
N2 C16A C15A 122.9(8) . .
C17A C16A C15A 125.3(7) . .
C18A C17A C16A 107.3(7) . .
C18A C17A H17A 126.4 . .
C16A C17A H17A 126.4 . .
C17A C18A C19A 106.3(7) . .
C17A C18A C68A 127.2(8) . .
C19A C18A C68A 125.8(6) . .
N2 C19A C20A 122.4(7) . .
N2 C19A C18A 111.0(6) . .
C20A C19A C18A 125.5(7) . .
C1A C20A C19A 120.1(6) . .
C1A C20A Ir1 120.7(5) . .
C19A C20A Ir1 119.2(6) . .
C26A C21A C22A 118.6(6) . .
C26A C21A C5A 124.0(7) . .
C22A C21A C5A 117.4(7) . .
C23A C22A C21A 120.8(8) . .
C23A C22A H22A 119.6 . .
C21A C22A H22A 119.6 . .
C24A C23A C22A 118.3(7) . .
C24A C23A C27A 120.6(7) . .
C22A C23A C27A 121.0(8) . .
C23A C24A C25A 123.3(7) . .
C23A C24A H24A 118.4 . .
C25A C24A H24A 118.4 . .
C24A C25A C26A 117.3(8) . .
C24A C25A C31A 122.8(7) . .
C26A C25A C31A 119.8(7) . .
C21A C26A C25A 121.6(7) . .
C21A C26A H26A 119.2 . .
C25A C26A H26A 119.2 . .
C30A C27A C29A 108.4(9) . .
C30A C27A C23A 113.6(7) . .
C29A C27A C23A 108.0(7) . .
C30A C27A C28A 110.6(9) . .
C29A C27A C28A 108.2(6) . .
C23A C27A C28A 107.8(7) . .
C27A C28A H28A 109.5 . .
C27A C28A H28B 109.5 . .
H28A C28A H28B 109.5 . .
C27A C28A H28C 109.5 . .
H28A C28A H28C 109.5 . .
H28B C28A H28C 109.5 . .
C27A C29A H29A 109.5 . .
C27A C29A H29B 109.5 . .
H29A C29A H29B 109.5 . .
C27A C29A H29C 109.5 . .
H29A C29A H29C 109.5 . .
H29B C29A H29C 109.5 . .
C27A C30A H30A 109.5 . .
C27A C30A H30B 109.5 . .
H30A C30A H30B 109.5 . .
C27A C30A H30C 109.5 . .
H30A C30A H30C 109.5 . .
H30B C30A H30C 109.5 . .
C33A C31A C25A 110.1(8) . .
C33A C31A C32A 112.6(10) . .
C25A C31A C32A 112.4(8) . .
C33A C31A C34A 107.5(9) . .
C25A C31A C34A 109.2(8) . .
C32A C31A C34A 104.9(9) . .
C31A C32A H32A 109.5 . .
C31A C32A H32B 109.5 . .
H32A C32A H32B 109.5 . .
C31A C32A H32C 109.5 . .
H32A C32A H32C 109.5 . .
H32B C32A H32C 109.5 . .
C31A C33A H33A 109.5 . .
C31A C33A H33B 109.5 . .
H33A C33A H33B 109.5 . .
C31A C33A H33C 109.5 . .
H33A C33A H33C 109.5 . .
H33B C33A H33C 109.5 . .
C31A C34A H34A 109.5 . .
C31A C34A H34B 109.5 . .
H34A C34A H34B 109.5 . .
C31A C34A H34C 109.5 . .
H34A C34A H34C 109.5 . .
H34B C34A H34C 109.5 . .
C40A C35A C36A 120.6(7) . .
C40A C35A C10A 122.7(6) . .
C36A C35A C10A 116.5(8) . .
C37A C36A C35A 119.0(8) . .
C37A C36A H36A 120.5 . .
C35A C36A H36A 120.5 . .
C38A C37A C36A 119.7(7) . .
C38A C37A C41A 120.1(7) . .
C36A C37A C41A 120.1(8) . .
C37A C38A C39A 123.1(7) . .
C37A C38A H38A 118.4 . .
C39A C38A H38A 118.4 . .
C40A C39A C38A 115.4(8) . .
C40A C39A C45A 121.4(7) . .
C38A C39A C45A 123.2(6) . .
C35A C40A C39A 122.1(7) . .
C35A C40A H40A 118.9 . .
C39A C40A H40A 118.9 . .
C44A C41A C43A 114.9(8) . .
C44A C41A C42A 114.0(8) . .
C43A C41A C42A 113.6(8) . .
C44A C41A C43T 76.2(10) . .
C43A C41A C43T 41.1(9) . .
C42A C41A C43T 148.0(10) . .
C44A C41A C42T 148.2(13) . .
C43A C41A C42T 69.4(10) . .
C42A C41A C42T 45.6(10) . .
C43T C41A C42T 109.6(8) . .
C44A C41A C37A 102.4(11) . .
C43A C41A C37A 108.7(10) . .
C42A C41A C37A 101.5(9) . .
C43T C41A C37A 105.8(8) . .
C42T C41A C37A 105.6(9) . .
C44A C41A C44T 43.1(10) . .
C43A C41A C44T 134.3(11) . .
C42A C41A C44T 71.1(11) . .
C43T C41A C44T 111.0(8) . .
C42T C41A C44T 109.8(8) . .
C37A C41A C44T 114.8(8) . .
C41A C42A H42A 109.5 . .
C41A C42A H42B 109.5 . .
C41A C42A H42C 109.5 . .
C41A C43A H43A 109.5 . .
C41A C43A H43B 109.5 . .
C41A C43A H43C 109.5 . .
C41A C44A H44A 109.5 . .
C41A C44A H44B 109.5 . .
C41A C44A H44C 109.5 . .
C39A C45A C48A 110.2(8) . .
C39A C45A C46A 112.2(7) . .
C48A C45A C46A 107.9(7) . .
C39A C45A C47A 109.4(7) . .
C48A C45A C47A 110.4(8) . .
C46A C45A C47A 106.6(8) . .
C45A C46A H46A 109.5 . .
C45A C46A H46B 109.5 . .
H46A C46A H46B 109.5 . .
C45A C46A H46C 109.5 . .
H46A C46A H46C 109.5 . .
H46B C46A H46C 109.5 . .
C45A C47A H47A 109.5 . .
C45A C47A H47B 109.5 . .
H47A C47A H47B 109.5 . .
C45A C47A H47C 109.5 . .
H47A C47A H47C 109.5 . .
H47B C47A H47C 109.5 . .
C45A C48A H48A 109.5 . .
C45A C48A H48B 109.5 . .
H48A C48A H48B 109.5 . .
C45A C48A H48C 109.5 . .
H48A C48A H48C 109.5 . .
H48B C48A H48C 109.5 . .
C50A C49A C54A 119.1(7) . .
C50A C49A C15A 121.9(7) . .
C54A C49A C15A 119.0(6) . .
C49A C50A C51A 119.4(7) . .
C49A C50A H50A 120.3 . .
C51A C50A H50A 120.3 . .
C52A C51A C50A 119.0(7) . .
C52A C51A C55A 120.7(7) . .
C50A C51A C55A 120.3(8) . .
C51A C52A C53A 122.9(8) . .
C51A C52A H52A 118.5 . .
C53A C52A H52A 118.5 . .
C54A C53A C52A 118.6(8) . .
C54A C53A C59A 119.8(7) . .
C52A C53A C59A 121.4(7) . .
C53A C54A C49A 120.9(7) . .
C53A C54A H54A 119.5 . .
C49A C54A H54A 119.5 . .
C57A C55A C56A 110.6(10) . .
C57A C55A C51A 109.6(8) . .
C56A C55A C51A 113.2(7) . .
C57A C55A C58A 110.2(10) . .
C56A C55A C58A 105.5(9) . .
C51A C55A C58A 107.5(9) . .
C55A C56A H56A 109.5 . .
C55A C56A H56B 109.5 . .
H56A C56A H56B 109.5 . .
C55A C56A H56C 109.5 . .
H56A C56A H56C 109.5 . .
H56B C56A H56C 109.5 . .
C55A C57A H57A 109.5 . .
C55A C57A H57B 109.5 . .
H57A C57A H57B 109.5 . .
C55A C57A H57C 109.5 . .
H57A C57A H57C 109.5 . .
H57B C57A H57C 109.5 . .
C55A C58A H58A 109.5 . .
C55A C58A H58B 109.5 . .
H58A C58A H58B 109.5 . .
C55A C58A H58C 109.5 . .
H58A C58A H58C 109.5 . .
H58B C58A H58C 109.5 . .
C60A C59A C62A 108.7(10) . .
C60A C59A C53A 109.7(8) . .
C62A C59A C53A 111.3(8) . .
C60A C59A C61A 108.2(8) . .
C62A C59A C61A 108.3(9) . .
C53A C59A C61A 110.7(7) . .
C59A C60A H60A 109.5 . .
C59A C60A H60B 109.5 . .
H60A C60A H60B 109.5 . .
C59A C60A H60C 109.5 . .
H60A C60A H60C 109.5 . .
H60B C60A H60C 109.5 . .
C59A C61A H61A 109.5 . .
C59A C61A H61B 109.5 . .
H61A C61A H61B 109.5 . .
C59A C61A H61C 109.5 . .
H61A C61A H61C 109.5 . .
H61B C61A H61C 109.5 . .
C59A C62A H62A 109.5 . .
C59A C62A H62B 109.5 . .
H62A C62A H62B 109.5 . .
C59A C62A H62C 109.5 . .
H62A C62A H62C 109.5 . .
H62B C62A H62C 109.5 . .
N12 C63A C64A 120.2(6) . .
N12 C63A C2A 120.9(7) . .
C64A C63A C2A 118.6(8) . .
C65A C64A C63A 119.9(8) . .
C65A C64A H64A 120.0 . .
C63A C64A H64A 120.0 . .
C66A C65A C64A 119.6(8) . .
C66A C65A H65A 120.2 . .
C64A C65A H65A 120.2 . .
C65A C66A C67A 118.6(7) . .
C65A C66A H66A 120.7 . .
C67A C66A H66A 120.7 . .
N12 C67A C66A 123.0(8) . .
N12 C67A H67A 118.5 . .
C66A C67A H67A 118.5 . .
N11 C68A C69A 119.2(7) . .
N11 C68A C18A 119.6(7) . .
C69A C68A C18A 121.0(6) . .
C70A C69A C68A 120.8(7) . .
C70A C69A H69A 119.6 . .
C68A C69A H69A 119.6 . .
C69A C70A C71A 118.4(8) . .
C69A C70A H70A 120.8 . .
C71A C70A H70A 120.8 . .
C72A C71A C70A 118.9(8) . .
C72A C71A H71A 120.6 . .
C70A C71A H71A 120.6 . .
N11 C72A C71A 124.1(7) . .
N11 C72A H72A 117.9 . .
C71A C72A H72A 117.9 . .
C20B C1B N5 124.8(6) . .
C20B C1B C2B 124.9(7) . .
N5 C1B C2B 109.7(7) . .
C3B C2B C1B 106.8(6) . .
C3B C2B C63B 127.1(7) . .
C1B C2B C63B 124.6(7) . .
C2B C3B C4B 107.5(6) . .
C2B C3B H3B 126.3 . .
C4B C3B H3B 126.3 . .
N5 C4B C3B 110.4(7) . .
N5 C4B C5B 124.5(6) . .
C3B C4B C5B 125.0(6) . .
C6B C5B C4B 121.2(7) . .
C6B C5B C21B 120.6(8) . .
C4B C5B C21B 118.2(6) . .
C5B C6B N6 124.9(8) . .
C5B C6B C7B 125.1(7) . .
N6 C6B C7B 110.0(6) . .
C8B C7B C6B 108.1(7) . .
C8B C7B H7B 126.0 . .
C6B C7B H7B 126.0 . .
C7B C8B C9B 106.6(7) . .
C7B C8B H8B 126.7 . .
C9B C8B H8B 126.7 . .
C10B C9B N6 125.4(7) . .
C10B C9B C8B 123.6(7) . .
N6 C9B C8B 110.9(6) . .
C11B C10B C9B 121.3(7) . .
C11B C10B C35B 117.8(6) . .
C9B C10B C35B 120.8(7) . .
C10B C11B N7 125.4(6) . .
C10B C11B C12B 124.1(7) . .
N7 C11B C12B 110.2(7) . .
C13B C12B C11B 106.7(7) . .
C13B C12B H12B 126.7 . .
C11B C12B H12B 126.7 . .
C12B C13B C14B 107.7(7) . .
C12B C13B H13B 126.2 . .
C14B C13B H13B 126.2 . .
C15B C14B C13B 124.6(7) . .
C15B C14B N7 123.7(7) . .
C13B C14B N7 110.6(8) . .
C14B C15B C16B 122.1(7) . .
C14B C15B C49B 122.5(7) . .
C16B C15B C49B 115.4(8) . .
N4 C16B C17B 112.3(6) . .
N4 C16B C15B 123.2(8) . .
C17B C16B C15B 124.5(7) . .
C18B C17B C16B 105.8(7) . .
C18B C17B H17B 127.1 . .
C16B C17B H17B 127.1 . .
C17B C18B C19B 107.1(7) . .
C17B C18B C68B 125.8(7) . .
C19B C18B C68B 126.6(6) . .
N4 C19B C20B 123.3(7) . .
N4 C19B C18B 110.9(6) . .
C20B C19B C18B 125.4(7) . .
C1B C20B C19B 119.6(7) . .
C1B C20B Ir2 121.7(5) . .
C19B C20B Ir2 118.6(6) . .
C22B C21B C26B 118.8(7) . .
C22B C21B C5B 121.2(7) . .
C26B C21B C5B 120.0(8) . .
C21B C22B C23B 122.9(7) . .
C21B C22B H22B 118.6 . .
C23B C22B H22B 118.6 . .
C22B C23B C24B 114.8(8) . .
C22B C23B C31B 123.4(8) . .
C24B C23B C31B 121.7(7) . .
C25B C24B C23B 124.0(7) . .
C25B C24B H24B 118.0 . .
C23B C24B H24B 118.0 . .
C24B C25B C26B 119.0(7) . .
C24B C25B C27B 120.2(7) . .
C26B C25B C27B 120.8(9) . .
C25B C26B C21B 120.5(8) . .
C25B C26B H26B 119.7 . .
C21B C26B H26B 119.7 . .
C30B C27B C28B 106.8(9) . .
C30B C27B C25B 113.0(7) . .
C28B C27B C25B 111.8(8) . .
C30B C27B C29B 107.3(9) . .
C28B C27B C29B 110.4(8) . .
C25B C27B C29B 107.5(8) . .
C27B C28B H28D 109.5 . .
C27B C28B H28E 109.5 . .
H28D C28B H28E 109.5 . .
C27B C28B H28F 109.5 . .
H28D C28B H28F 109.5 . .
H28E C28B H28F 109.5 . .
C27B C29B H29D 109.5 . .
C27B C29B H29E 109.5 . .
H29D C29B H29E 109.5 . .
C27B C29B H29F 109.5 . .
H29D C29B H29F 109.5 . .
H29E C29B H29F 109.5 . .
C27B C30B H30D 109.5 . .
C27B C30B H30E 109.5 . .
H30D C30B H30E 109.5 . .
C27B C30B H30F 109.5 . .
H30D C30B H30F 109.5 . .
H30E C30B H30F 109.5 . .
C23B C31B C34B 109.0(8) . .
C23B C31B C33B 113.0(8) . .
C34B C31B C33B 108.1(8) . .
C23B C31B C32B 112.3(8) . .
C34B C31B C32B 108.7(8) . .
C33B C31B C32B 105.5(9) . .
C31B C32B H32D 109.5 . .
C31B C32B H32E 109.5 . .
H32D C32B H32E 109.5 . .
C31B C32B H32F 109.5 . .
H32D C32B H32F 109.5 . .
H32E C32B H32F 109.5 . .
C31B C33B H33D 109.5 . .
C31B C33B H33E 109.5 . .
H33D C33B H33E 109.5 . .
C31B C33B H33F 109.5 . .
H33D C33B H33F 109.5 . .
H33E C33B H33F 109.5 . .
C31B C34B H34D 109.5 . .
C31B C34B H34E 109.5 . .
H34D C34B H34E 109.5 . .
C31B C34B H34F 109.5 . .
H34D C34B H34F 109.5 . .
H34E C34B H34F 109.5 . .
C40B C35B C36B 119.5(7) . .
C40B C35B C10B 122.3(7) . .
C36B C35B C10B 118.2(8) . .
C37B C36B C35B 121.4(9) . .
C37B C36B H36B 119.3 . .
C35B C36B H36B 119.3 . .
C36B C37B C38B 116.9(7) . .
C36B C37B C41B 122.3(9) . .
C38B C37B C41B 120.7(8) . .
C37B C38B C39B 124.4(7) . .
C37B C38B H38B 117.8 . .
C39B C38B H38B 117.8 . .
C38B C39B C40B 116.2(8) . .
C38B C39B C45B 122.7(7) . .
C40B C39B C45B 121.0(7) . .
C35B C40B C39B 121.5(7) . .
C35B C40B H40B 119.2 . .
C39B C40B H40B 119.2 . .
C42B C41B C44B 111.1(10) . .
C42B C41B C43B 112.8(13) . .
C44B C41B C43B 104.3(12) . .
C42B C41B C37B 107.9(7) . .
C44B C41B C37B 110.5(9) . .
C43B C41B C37B 110.2(9) . .
C41B C42B H42D 109.5 . .
C41B C42B H42E 109.5 . .
H42D C42B H42E 109.5 . .
C41B C42B H42F 109.5 . .
H42D C42B H42F 109.5 . .
H42E C42B H42F 109.5 . .
C41B C43B H43D 109.5 . .
C41B C43B H43E 109.5 . .
H43D C43B H43E 109.5 . .
C41B C43B H43F 109.5 . .
H43D C43B H43F 109.5 . .
H43E C43B H43F 109.5 . .
C41B C44B H44D 109.5 . .
C41B C44B H44E 109.5 . .
H44D C44B H44E 109.5 . .
C41B C44B H44F 109.5 . .
H44D C44B H44F 109.5 . .
H44E C44B H44F 109.5 . .
C46B C45B C48B 105.7(10) . .
C46B C45B C39B 113.5(8) . .
C48B C45B C39B 110.5(7) . .
C46B C45B C47B 109.4(8) . .
C48B C45B C47B 108.4(10) . .
C39B C45B C47B 109.2(9) . .
C45B C46B H46D 109.5 . .
C45B C46B H46E 109.5 . .
H46D C46B H46E 109.5 . .
C45B C46B H46F 109.5 . .
H46D C46B H46F 109.5 . .
H46E C46B H46F 109.5 . .
C45B C47B H47D 109.5 . .
C45B C47B H47E 109.5 . .
H47D C47B H47E 109.5 . .
C45B C47B H47F 109.5 . .
H47D C47B H47F 109.5 . .
H47E C47B H47F 109.5 . .
C45B C48B H48D 109.5 . .
C45B C48B H48E 109.5 . .
H48D C48B H48E 109.5 . .
C45B C48B H48F 109.5 . .
H48D C48B H48F 109.5 . .
H48E C48B H48F 109.5 . .
C50B C49B C54B 117.8(7) . .
C50B C49B C15B 124.0(7) . .
C54B C49B C15B 118.1(7) . .
C49B C50B C51B 123.4(8) . .
C49B C50B H50B 118.3 . .
C51B C50B H50B 118.3 . .
C50B C51B C52B 115.9(8) . .
C50B C51B C55B 120.8(8) . .
C52B C51B C55B 123.3(8) . .
C53B C52B C51B 123.3(8) . .
C53B C52B H52B 118.4 . .
C51B C52B H52B 118.4 . .
C54B C53B C52B 117.2(7) . .
C54B C53B C59B 121.6(8) . .
C52B C53B C59B 121.3(8) . .
C53B C54B C49B 122.3(7) . .
C53B C54B H54B 118.9 . .
C49B C54B H54B 118.9 . .
C51B C55B C58B 109.4(12) . .
C51B C55B C57B 113.8(9) . .
C58B C55B C57B 111.9(8) . .
C51B C55B C56B 108.5(9) . .
C58B C55B C56B 107.9(9) . .
C57B C55B C56B 105.0(12) . .
C55B C56B H56D 109.5 . .
C55B C56B H56E 109.5 . .
H56D C56B H56E 109.5 . .
C55B C56B H56F 109.5 . .
H56D C56B H56F 109.5 . .
H56E C56B H56F 109.5 . .
C55B C57B H57D 109.5 . .
C55B C57B H57E 109.5 . .
H57D C57B H57E 109.5 . .
C55B C57B H57F 109.5 . .
H57D C57B H57F 109.5 . .
H57E C57B H57F 109.5 . .
C55B C58B H76 109.5 . .
C55B C58B H77 109.5 . .
H76 C58B H77 109.5 . .
C55B C58B H78 109.5 . .
H76 C58B H78 109.5 . .
H77 C58B H78 109.5 . .
C62B C59B C61B 110.0(10) . .
C62B C59B C53B 107.2(8) . .
C61B C59B C53B 110.6(8) . .
C62B C59B C60B 107.7(8) . .
C61B C59B C60B 108.7(10) . .
C53B C59B C60B 112.6(7) . .
C59B C60B H60D 109.5 . .
C59B C60B H60E 109.5 . .
H60D C60B H60E 109.5 . .
C59B C60B H60F 109.5 . .
H60D C60B H60F 109.5 . .
H60E C60B H60F 109.5 . .
C59B C61B H61D 109.5 . .
C59B C61B H61E 109.5 . .
H61D C61B H61E 109.5 . .
C59B C61B H61F 109.5 . .
H61D C61B H61F 109.5 . .
H61E C61B H61F 109.5 . .
C59B C62B H62D 109.5 . .
C59B C62B H62E 109.5 . .
H62D C62B H62E 109.5 . .
C59B C62B H62F 109.5 . .
H62D C62B H62F 109.5 . .
H62E C62B H62F 109.5 . .
N9 C63B C64B 121.3(7) . .
N9 C63B C2B 119.4(7) . .
C64B C63B C2B 119.1(8) . .
C65B C64B C63B 119.7(9) . .
C65B C64B H64B 120.2 . .
C63B C64B H64B 120.2 . .
C64B C65B C66B 118.2(8) . .
C64B C65B H65B 120.9 . .
C66B C65B H65B 120.9 . .
C67B C66B C65B 119.6(8) . .
C67B C66B H66B 120.2 . .
C65B C66B H66B 120.2 . .
C66B C67B N9 123.0(9) . .
C66B C67B H67B 118.5 . .
N9 C67B H67B 118.5 . .
N8 C68B C69B 119.2(7) . .
N8 C68B C18B 119.7(7) . .
C69B C68B C18B 120.9(6) . .
C70B C69B C68B 120.9(7) . .
C70B C69B H69B 119.5 . .
C68B C69B H69B 119.5 . .
C71B C70B C69B 118.2(8) . .
C71B C70B H70B 120.9 . .
C69B C70B H70B 120.9 . .
C70B C71B C72B 119.7(8) . .
C70B C71B H71B 120.2 . .
C72B C71B H71B 120.2 . .
N8 C72B C71B 122.9(7) . .
N8 C72B H72B 118.6 . .
C71B C72B H72B 118.6 . .
O1 C1M H1M1 109.5 . .
O1 C1M H1M2 109.5 . .
H1M1 C1M H1M2 109.5 . .
O1 C1M H1M3 109.5 . .
H1M1 C1M H1M3 109.5 . .
H1M2 C1M H1M3 109.5 . .
O2 C2M H73 109.5 . .
O2 C2M H74 109.5 . .
H73 C2M H74 109.5 . .
O2 C2M H75 109.5 . .
H73 C2M H75 109.5 . .
H74 C2M H75 109.5 . .
C20A Ir1 N11 92.2(3) . .
C20A Ir1 N12 92.4(3) . .
N11 Ir1 N12 175.3(2) . .
C20A Ir1 O1 176.9(2) . .
N11 Ir1 O1 88.0(2) . .
N12 Ir1 O1 87.4(2) . .
C20A Ir1 Cl1 92.23(18) . .
N11 Ir1 Cl1 90.50(17) . .
N12 Ir1 Cl1 88.58(16) . .
O1 Ir1 Cl1 90.87(14) . .
C20A Ir1 Cl2 91.91(18) . .
N11 Ir1 Cl2 90.32(17) . .
N12 Ir1 Cl2 90.27(16) . .
O1 Ir1 Cl2 84.99(14) . .
Cl1 Ir1 Cl2 175.75(6) . .
C20B Ir2 N9 91.3(3) . .
C20B Ir2 N8 92.8(3) . .
N9 Ir2 N8 176.0(3) . .
C20B Ir2 O2 177.4(3) . .
N9 Ir2 O2 87.4(2) . .
N8 Ir2 O2 88.5(2) . .
C20B Ir2 Cl4 92.7(2) . .
N9 Ir2 Cl4 90.42(18) . .
N8 Ir2 Cl4 89.33(17) . .
O2 Ir2 Cl4 85.08(16) . .
C20B Ir2 Cl3 91.5(2) . .
N9 Ir2 Cl3 89.92(18) . .
N8 Ir2 Cl3 90.03(18) . .
O2 Ir2 Cl3 90.67(16) . .
Cl4 Ir2 Cl3 175.71(7) . .
C4A N1 C1A 105.7(5) . .
C4A N1 Ni1 127.3(5) . .
C1A N1 Ni1 125.6(5) . .
C16A N2 C19A 103.2(7) . .
C16A N2 Ni1 128.0(5) . .
C19A N2 Ni1 127.0(5) . .
C9A N3 C6A 104.2(6) . .
C9A N3 Ni1 126.6(5) . .
C6A N3 Ni1 128.0(5) . .
C16B N4 C19B 103.2(7) . .
C16B N4 Ni2 127.6(5) . .
C19B N4 Ni2 127.1(5) . .
C4B N5 C1B 105.2(5) . .
C4B N5 Ni2 126.2(5) . .
C1B N5 Ni2 126.2(5) . .
C9B N6 C6B 104.1(7) . .
C9B N6 Ni2 127.1(5) . .
C6B N6 Ni2 128.2(5) . .
C11B N7 C14B 104.9(6) . .
C11B N7 Ni2 127.1(5) . .
C14B N7 Ni2 127.4(5) . .
C72B N8 C68B 118.8(7) . .
C72B N8 Ir2 119.0(5) . .
C68B N8 Ir2 121.8(6) . .
C63B N9 C67B 117.5(7) . .
C63B N9 Ir2 124.0(5) . .
C67B N9 Ir2 118.4(6) . .
C11A N10 C14A 105.7(5) . .
C11A N10 Ni1 126.9(5) . .
C14A N10 Ni1 126.9(5) . .
C72A N11 C68A 118.1(7) . .
C72A N11 Ir1 119.2(5) . .
C68A N11 Ir1 122.1(5) . .
C67A N12 C63A 118.4(7) . .
C67A N12 Ir1 118.4(6) . .
C63A N12 Ir1 122.5(5) . .
N1 Ni1 N2 90.0(2) . .
N1 Ni1 N10 172.6(3) . .
N2 Ni1 N10 90.2(2) . .
N1 Ni1 N3 90.0(2) . .
N2 Ni1 N3 171.8(3) . .
N10 Ni1 N3 90.9(2) . .
N4 Ni2 N6 172.6(3) . .
N4 Ni2 N5 89.2(3) . .
N6 Ni2 N5 90.5(3) . .
N4 Ni2 N7 90.4(3) . .
N6 Ni2 N7 90.6(3) . .
N5 Ni2 N7 174.1(3) . .
C1M O1 Ir1 126.4(5) . .
C1M O1 H1 116.8 . .
Ir1 O1 H1 116.8 . .
C2M O2 Ir2 126.8(5) . .
C2M O2 H2 116.6 . .
Ir2 O2 H2 116.6 . .
C41A C42T H42G 109.5 . .
C41A C42T H42H 109.5 . .
H42G C42T H42H 109.5 . .
C41A C42T H42I 109.5 . .
H42G C42T H42I 109.5 . .
H42H C42T H42I 109.5 . .
C41A C44T H44G 109.5 . .
C41A C44T H44H 109.5 . .
H44G C44T H44H 109.5 . .
C41A C44T H44I 109.5 . .
H44G C44T H44I 109.5 . .
H44H C44T H44I 109.5 . .
C41A C43T H43G 109.5 . .
C41A C43T H43H 109.5 . .
H43G C43T H43H 109.5 . .
C41A C43T H43I 109.5 . .
H43G C43T H43I 109.5 . .
H43H C43T H43I 109.5 . .
C73 O4 H4 108.7 . .
O4 C73 H73A 109.1 . .
O4 C73 H73B 109.1 . .
H73A C73 H73B 109.5 . .
O4 C73 H73C 110.3 . .
H73A C73 H73C 109.5 . .
H73B C73 H73C 109.5 . .
C75 O5 H5 114.5 . .
C74 C74 Cl5 116(2) 2_566 .
C74 C74 H74A 108.3 2_566 .
Cl5 C74 H74A 108.3 . .
C74 C74 H74B 108.3 2_566 .
Cl5 C74 H74B 108.3 . .
H74A C74 H74B 107.4 . .
O5 C75 H75A 104.7 . .
O5 C75 H75B 110.0 . .
H75A C75 H75B 109.5 . .
O5 C75 H75C 113.5 . .
H75A C75 H75C 109.5 . .
H75B C75 H75C 109.5 . .
C77 O7 H79 109.5 . .
O7 C77 C77 125(3) . 2_565
O7 C77 H77A 139.9 . .
C77 C77 H77A 31.7 2_565 .
O7 C77 H77B 100.0 . .
C77 C77 H77B 135.2 2_565 .
H77A C77 H77B 109.5 . .
O7 C77 H77C 84.4 . .
C77 C77 H77C 81.5 2_565 .
H77A C77 H77C 109.5 . .
H77B C77 H77C 109.5 . .

loop_
_geom_bond_atom_site_label_1
_geom_bond_atom_site_label_2
_geom_bond_distance
_geom_bond_site_symmetry_2
C1A C20A 1.389(11) .
C1A N1 1.400(9) .
C1A C2A 1.443(10) .
C2A C3A 1.321(11) .
C2A C63A 1.477(9) .
C3A C4A 1.431(9) .
C3A H3A 0.9500 .
C4A C5A 1.391(11) .
C4A N1 1.392(10) .
C5A C6A 1.398(9) .
C5A C21A 1.480(10) .
C6A N3 1.400(9) .
C6A C7A 1.424(11) .
C7A C8A 1.335(10) .
C7A H7A 0.9500 .
C8A C9A 1.445(11) .
C8A H8A 0.9500 .
C9A C10A 1.378(9) .
C9A N3 1.395(9) .
C10A C11A 1.369(10) .
C10A C35A 1.526(10) .
C11A N10 1.372(9) .
C11A C12A 1.445(9) .
C12A C13A 1.363(12) .
C12A H12A 0.9500 .
C13A C14A 1.432(10) .
C13A H13A 0.9500 .
C14A C15A 1.374(12) .
C14A N10 1.387(9) .
C15A C16A 1.420(10) .
C15A C49A 1.490(10) .
C16A N2 1.384(9) .
C16A C17A 1.388(12) .
C17A C18A 1.365(10) .
C17A H17A 0.9500 .
C18A C19A 1.409(11) .
C18A C68A 1.449(11) .
C19A N2 1.389(9) .
C19A C20A 1.407(9) .
C20A Ir1 1.969(7) .
C21A C26A 1.376(12) .
C21A C22A 1.408(10) .
C22A C23A 1.397(10) .
C22A H22A 0.9500 .
C23A C24A 1.358(13) .
C23A C27A 1.545(11) .
C24A C25A 1.392(12) .
C24A H24A 0.9500 .
C25A C26A 1.402(10) .
C25A C31A 1.534(13) .
C26A H26A 0.9500 .
C27A C30A 1.504(15) .
C27A C29A 1.536(12) .
C27A C28A 1.562(12) .
C28A H28A 0.9800 .
C28A H28B 0.9800 .
C28A H28C 0.9800 .
C29A H29A 0.9800 .
C29A H29B 0.9800 .
C29A H29C 0.9800 .
C30A H30A 0.9800 .
C30A H30B 0.9800 .
C30A H30C 0.9800 .
C31A C33A 1.526(16) .
C31A C32A 1.544(12) .
C31A C34A 1.579(14) .
C32A H32A 0.9800 .
C32A H32B 0.9800 .
C32A H32C 0.9800 .
C33A H33A 0.9800 .
C33A H33B 0.9800 .
C33A H33C 0.9800 .
C34A H34A 0.9800 .
C34A H34B 0.9800 .
C34A H34C 0.9800 .
C35A C40A 1.364(12) .
C35A C36A 1.402(11) .
C36A C37A 1.401(11) .
C36A H36A 0.9500 .
C37A C38A 1.350(13) .
C37A C41A 1.582(11) .
C38A C39A 1.430(11) .
C38A H38A 0.9500 .
C39A C40A 1.408(10) .
C39A C45A 1.510(13) .
C40A H40A 0.9500 .
C41A C44A 1.533(7) .
C41A C43A 1.544(8) .
C41A C42A 1.551(9) .
C41A C43T 1.563(9) .
C41A C42T 1.574(9) .
C41A C44T 1.599(15) .
C42A H42A 0.9800 .
C42A H42B 0.9800 .
C42A H42C 0.9800 .
C43A H43A 0.9800 .
C43A H43B 0.9800 .
C43A H43C 0.9800 .
C44A H44A 0.9800 .
C44A H44B 0.9800 .
C44A H44C 0.9800 .
C45A C48A 1.542(12) .
C45A C46A 1.545(11) .
C45A C47A 1.568(13) .
C46A H46A 0.9800 .
C46A H46B 0.9800 .
C46A H46C 0.9800 .
C47A H47A 0.9800 .
C47A H47B 0.9800 .
C47A H47C 0.9800 .
C48A H48A 0.9800 .
C48A H48B 0.9800 .
C48A H48C 0.9800 .
C49A C50A 1.397(10) .
C49A C54A 1.425(10) .
C50A C51A 1.412(11) .
C50A H50A 0.9500 .
C51A C52A 1.366(12) .
C51A C55A 1.546(11) .
C52A C53A 1.386(11) .
C52A H52A 0.9500 .
C53A C54A 1.365(11) .
C53A C59A 1.548(12) .
C54A H54A 0.9500 .
C55A C57A 1.476(14) .
C55A C56A 1.524(13) .
C55A C58A 1.549(17) .
C56A H56A 0.9800 .
C56A H56B 0.9800 .
C56A H56C 0.9800 .
C57A H57A 0.9800 .
C57A H57B 0.9800 .
C57A H57C 0.9800 .
C58A H58A 0.9800 .
C58A H58B 0.9800 .
C58A H58C 0.9800 .
C59A C60A 1.501(16) .
C59A C62A 1.514(15) .
C59A C61A 1.569(12) .
C60A H60A 0.9800 .
C60A H60B 0.9800 .
C60A H60C 0.9800 .
C61A H61A 0.9800 .
C61A H61B 0.9800 .
C61A H61C 0.9800 .
C62A H62A 0.9800 .
C62A H62B 0.9800 .
C62A H62C 0.9800 .
C63A N12 1.360(11) .
C63A C64A 1.415(11) .
C64A C65A 1.372(11) .
C64A H64A 0.9500 .
C65A C66A 1.366(13) .
C65A H65A 0.9500 .
C66A C67A 1.396(12) .
C66A H66A 0.9500 .
C67A N12 1.344(10) .
C67A H67A 0.9500 .
C68A N11 1.357(9) .
C68A C69A 1.418(11) .
C69A C70A 1.375(12) .
C69A H69A 0.9500 .
C70A C71A 1.378(11) .
C70A H70A 0.9500 .
C71A C72A 1.361(12) .
C71A H71A 0.9500 .
C72A N11 1.351(10) .
C72A H72A 0.9500 .
C1B C20B 1.376(12) .
C1B N5 1.383(9) .
C1B C2B 1.435(10) .
C2B C3B 1.357(12) .
C2B C63B 1.471(10) .
C3B C4B 1.413(10) .
C3B H3B 0.9500 .
C4B N5 1.381(10) .
C4B C5B 1.418(11) .
C5B C6B 1.365(10) .
C5B C21B 1.480(10) .
C6B N6 1.390(10) .
C6B C7B 1.421(11) .
C7B C8B 1.347(11) .
C7B H7B 0.9500 .
C8B C9B 1.420(11) .
C8B H8B 0.9500 .
C9B C10B 1.386(10) .
C9B N6 1.390(10) .
C10B C11B 1.379(11) .
C10B C35B 1.481(10) .
C11B N7 1.383(10) .
C11B C12B 1.426(10) .
C12B C13B 1.373(12) .
C12B H12B 0.9500 .
C13B C14B 1.395(11) .
C13B H13B 0.9500 .
C14B C15B 1.368(13) .
C14B N7 1.400(10) .
C15B C16B 1.427(10) .
C15B C49B 1.476(11) .
C16B N4 1.382(9) .
C16B C17B 1.415(12) .
C17B C18B 1.369(10) .
C17B H17B 0.9500 .
C18B C19B 1.420(11) .
C18B C68B 1.445(12) .
C19B N4 1.390(10) .
C19B C20B 1.399(9) .
C20B Ir2 1.972(7) .
C21B C22B 1.391(12) .
C21B C26B 1.407(10) .
C22B C23B 1.396(11) .
C22B H22B 0.9500 .
C23B C24B 1.429(12) .
C23B C31B 1.501(13) .
C24B C25B 1.357(13) .
C24B H24B 0.9500 .
C25B C26B 1.380(11) .
C25B C27B 1.545(11) .
C26B H26B 0.9500 .
C27B C30B 1.505(15) .
C27B C28B 1.511(13) .
C27B C29B 1.545(12) .
C28B H28D 0.9800 .
C28B H28E 0.9800 .
C28B H28F 0.9800 .
C29B H29D 0.9800 .
C29B H29E 0.9800 .
C29B H29F 0.9800 .
C30B H30D 0.9800 .
C30B H30E 0.9800 .
C30B H30F 0.9800 .
C31B C34B 1.534(13) .
C31B C33B 1.538(13) .
C31B C32B 1.543(12) .
C32B H32D 0.9800 .
C32B H32E 0.9800 .
C32B H32F 0.9800 .
C33B H33D 0.9800 .
C33B H33E 0.9800 .
C33B H33F 0.9800 .
C34B H34D 0.9800 .
C34B H34E 0.9800 .
C34B H34F 0.9800 .
C35B C40B 1.382(12) .
C35B C36B 1.402(11) .
C36B C37B 1.383(12) .
C36B H36B 0.9500 .
C37B C38B 1.389(13) .
C37B C41B 1.543(12) .
C38B C39B 1.400(11) .
C38B H38B 0.9500 .
C39B C40B 1.401(11) .
C39B C45B 1.534(14) .
C40B H40B 0.9500 .
C41B C42B 1.482(14) .
C41B C44B 1.508(17) .
C41B C43B 1.515(18) .
C42B H42D 0.9800 .
C42B H42E 0.9800 .
C42B H42F 0.9800 .
C43B H43D 0.9800 .
C43B H43E 0.9800 .
C43B H43F 0.9800 .
C44B H44D 0.9800 .
C44B H44E 0.9800 .
C44B H44F 0.9800 .
C45B C46B 1.513(14) .
C45B C48B 1.526(15) .
C45B C47B 1.556(13) .
C46B H46D 0.9800 .
C46B H46E 0.9800 .
C46B H46F 0.9800 .
C47B H47D 0.9800 .
C47B H47E 0.9800 .
C47B H47F 0.9800 .
C48B H48D 0.9800 .
C48B H48E 0.9800 .
C48B H48F 0.9800 .
C49B C50B 1.375(12) .
C49B C54B 1.416(10) .
C50B C51B 1.404(12) .
C50B H50B 0.9500 .
C51B C52B 1.409(12) .
C51B C55B 1.518(13) .
C52B C53B 1.403(13) .
C52B H52B 0.9500 .
C53B C54B 1.382(11) .
C53B C59B 1.511(12) .
C54B H54B 0.9500 .
C55B C58B 1.549(18) .
C55B C57B 1.581(17) .
C55B C56B 1.666(17) .
C56B H56D 0.9800 .
C56B H56E 0.9800 .
C56B H56F 0.9800 .
C57B H57D 0.9800 .
C57B H57E 0.9800 .
C57B H57F 0.9800 .
C58B H76 0.9800 .
C58B H77 0.9800 .
C58B H78 0.9800 .
C59B C62B 1.482(15) .
C59B C61B 1.501(13) .
C59B C60B 1.526(14) .
C60B H60D 0.9800 .
C60B H60E 0.9800 .
C60B H60F 0.9800 .
C61B H61D 0.9800 .
C61B H61E 0.9800 .
C61B H61F 0.9800 .
C62B H62D 0.9800 .
C62B H62E 0.9800 .
C62B H62F 0.9800 .
C63B N9 1.350(12) .
C63B C64B 1.402(11) .
C64B C65B 1.375(12) .
C64B H64B 0.9500 .
C65B C66B 1.393(14) .
C65B H65B 0.9500 .
C66B C67B 1.355(13) .
C66B H66B 0.9500 .
C67B N9 1.360(10) .
C67B H67B 0.9500 .
C68B N8 1.361(9) .
C68B C69B 1.416(11) .
C69B C70B 1.387(13) .
C69B H69B 0.9500 .
C70B C71B 1.370(11) .
C70B H70B 0.9500 .
C71B C72B 1.381(12) .
C71B H71B 0.9500 .
C72B N8 1.353(11) .
C72B H72B 0.9500 .
C1M O1 1.436(9) .
C1M H1M1 0.9800 .
C1M H1M2 0.9800 .
C1M H1M3 0.9800 .
C2M O2 1.407(10) .
C2M H73 0.9800 .
C2M H74 0.9800 .
C2M H75 0.9800 .
Cl1 Ir1 2.3333(17) .
Cl2 Ir1 2.3490(17) .
Cl3 Ir2 2.3380(19) .
Cl4 Ir2 2.3370(19) .
Ir1 N11 2.045(7) .
Ir1 N12 2.049(6) .
Ir1 O1 2.250(5) .
Ir2 N9 2.040(7) .
Ir2 N8 2.049(7) .
Ir2 O2 2.243(6) .
N1 Ni1 1.918(5) .
N2 Ni1 1.924(7) .
N3 Ni1 1.933(7) .
N4 Ni2 1.917(7) .
N5 Ni2 1.930(5) .
N6 Ni2 1.918(7) .
N7 Ni2 1.935(5) .
N10 Ni1 1.931(5) .
O1 H1 0.9500 .
O2 H2 0.9500 .
C42T H42G 0.9800 .
C42T H42H 0.9800 .
C42T H42I 0.9800 .
C44T H44G 0.9800 .
C44T H44H 0.9800 .
C44T H44I 0.9800 .
C43T H43G 0.9800 .
C43T H43H 0.9800 .
C43T H43I 0.9800 .
Cl5 C74 1.702(17) .
O4 C73 1.393(13) .
O4 H4 0.8400 .
C73 H73A 0.9800 .
C73 H73B 0.9800 .
C73 H73C 0.9800 .
O5 C75 1.32(2) .
O5 H5 0.8400 .
C74 C74 1.49(3) 2_566
C74 H74A 0.9900 .
C74 H74B 0.9900 .
C75 H75A 0.9800 .
C75 H75B 0.9800 .
C75 H75C 0.9800 .
O7 C77 1.431(10) .
O7 H79 0.8400 .
C77 C77 1.71(7) 2_565
C77 H77A 0.9800 .
C77 H77B 0.9800 .
C77 H77C 0.9800 .

loop_
_geom_torsion_atom_site_label_1
_geom_torsion_atom_site_label_2
_geom_torsion_atom_site_label_3
_geom_torsion_atom_site_label_4
_geom_torsion
C20A C1A C2A C3A -161.4(7)
N1 C1A C2A C3A 7.5(8)
C20A C1A C2A C63A 24.4(12)
N1 C1A C2A C63A -166.6(7)
C1A C2A C3A C4A -2.7(9)
C63A C2A C3A C4A 171.1(7)
C2A C3A C4A C5A 172.9(7)
C2A C3A C4A N1 -3.1(9)
N1 C4A C5A C6A -17.2(11)
C3A C4A C5A C6A 167.4(7)
N1 C4A C5A C21A 158.1(7)
C3A C4A C5A C21A -17.3(11)
C4A C5A C6A N3 -5.0(12)
C21A C5A C6A N3 179.8(7)
C4A C5A C6A C7A 179.3(8)
C21A C5A C6A C7A 4.2(12)
C5A C6A C7A C8A 172.3(8)
N3 C6A C7A C8A -3.9(9)
C6A C7A C8A C9A 2.1(9)
C7A C8A C9A C10A -175.9(8)
C7A C8A C9A N3 0.2(9)
N3 C9A C10A C11A 6.7(13)
C8A C9A C10A C11A -177.6(8)
N3 C9A C10A C35A -174.0(7)
C8A C9A C10A C35A 1.6(12)
C9A C10A C11A N10 10.7(12)
C35A C10A C11A N10 -168.5(7)
C9A C10A C11A C12A -172.1(8)
C35A C10A C11A C12A 8.6(11)
C10A C11A C12A C13A -174.6(8)
N10 C11A C12A C13A 2.9(9)
C11A C12A C13A C14A 1.0(9)
C12A C13A C14A C15A 167.5(8)
C12A C13A C14A N10 -4.7(9)
N10 C14A C15A C16A -6.4(12)
C13A C14A C15A C16A -177.4(7)
N10 C14A C15A C49A 174.5(7)
C13A C14A C15A C49A 3.5(12)
C14A C15A C16A N2 -17.0(11)
C49A C15A C16A N2 162.1(6)
C14A C15A C16A C17A 166.7(7)
C49A C15A C16A C17A -14.1(11)
N2 C16A C17A C18A -3.1(8)
C15A C16A C17A C18A 173.5(6)
C16A C17A C18A C19A -1.7(8)
C16A C17A C18A C68A 168.5(7)
C17A C18A C19A N2 6.0(8)
C68A C18A C19A N2 -164.5(6)
C17A C18A C19A C20A -162.8(7)
C68A C18A C19A C20A 26.8(11)
N1 C1A C20A C19A 17.6(10)
C2A C1A C20A C19A -175.2(6)
N1 C1A C20A Ir1 -164.1(5)
C2A C1A C20A Ir1 3.2(10)
N2 C19A C20A C1A 15.5(10)
C18A C19A C20A C1A -177.0(7)
N2 C19A C20A Ir1 -162.9(5)
C18A C19A C20A Ir1 4.7(10)
C4A C5A C21A C26A 125.6(8)
C6A C5A C21A C26A -59.1(10)
C4A C5A C21A C22A -53.8(9)
C6A C5A C21A C22A 121.5(8)
C26A C21A C22A C23A -1.1(10)
C5A C21A C22A C23A 178.3(6)
C21A C22A C23A C24A 1.3(11)
C21A C22A C23A C27A 179.3(6)
C22A C23A C24A C25A -0.8(12)
C27A C23A C24A C25A -178.8(7)
C23A C24A C25A C26A 0.1(12)
C23A C24A C25A C31A 178.1(8)
C22A C21A C26A C25A 0.3(10)
C5A C21A C26A C25A -179.0(7)
C24A C25A C26A C21A 0.2(11)
C31A C25A C26A C21A -178.0(7)
C24A C23A C27A C30A 176.8(9)
C22A C23A C27A C30A -1.2(11)
C24A C23A C27A C29A 56.5(10)
C22A C23A C27A C29A -121.5(8)
C24A C23A C27A C28A -60.3(10)
C22A C23A C27A C28A 121.8(8)
C24A C25A C31A C33A 121.8(9)
C26A C25A C31A C33A -60.1(10)
C24A C25A C31A C32A -4.5(13)
C26A C25A C31A C32A 173.5(9)
C24A C25A C31A C34A -120.4(9)
C26A C25A C31A C34A 57.6(11)
C11A C10A C35A C40A -106.5(9)
C9A C10A C35A C40A 74.2(10)
C11A C10A C35A C36A 68.6(9)
C9A C10A C35A C36A -110.7(8)
C40A C35A C36A C37A 0.2(11)
C10A C35A C36A C37A -174.9(7)
C35A C36A C37A C38A -0.3(11)
C35A C36A C37A C41A -177.0(7)
C36A C37A C38A C39A -0.1(12)
C41A C37A C38A C39A 176.6(6)
C37A C38A C39A C40A 0.5(10)
C37A C38A C39A C45A 179.4(7)
C36A C35A C40A C39A 0.3(11)
C10A C35A C40A C39A 175.2(6)
C38A C39A C40A C35A -0.7(10)
C45A C39A C40A C35A -179.5(7)
C38A C37A C41A C44A 133.5(11)
C36A C37A C41A C44A -49.9(12)
C38A C37A C41A C43A 11.5(12)
C36A C37A C41A C43A -171.8(11)
C38A C37A C41A C42A -108.4(11)
C36A C37A C41A C42A 68.2(12)
C38A C37A C41A C43T 54.6(11)
C36A C37A C41A C43T -128.8(10)
C38A C37A C41A C42T -61.6(11)
C36A C37A C41A C42T 115.0(11)
C38A C37A C41A C44T 177.3(10)
C36A C37A C41A C44T -6.1(12)
C40A C39A C45A C48A 53.0(10)
C38A C39A C45A C48A -125.8(8)
C40A C39A C45A C46A 173.3(7)
C38A C39A C45A C46A -5.5(11)
C40A C39A C45A C47A -68.6(9)
C38A C39A C45A C47A 112.6(8)
C14A C15A C49A C50A -56.9(11)
C16A C15A C49A C50A 124.0(8)
C14A C15A C49A C54A 124.6(8)
C16A C15A C49A C54A -54.6(10)
C54A C49A C50A C51A -0.5(13)
C15A C49A C50A C51A -179.0(8)
C49A C50A C51A C52A 0.0(14)
C49A C50A C51A C55A -178.9(9)
C50A C51A C52A C53A 0.2(15)
C55A C51A C52A C53A 179.1(9)
C51A C52A C53A C54A 0.1(14)
C51A C52A C53A C59A 175.9(9)
C52A C53A C54A C49A -0.5(13)
C59A C53A C54A C49A -176.5(8)
C50A C49A C54A C53A 0.8(13)
C15A C49A C54A C53A 179.4(8)
C52A C51A C55A C57A -63.7(14)
C50A C51A C55A C57A 115.2(12)
C52A C51A C55A C56A 172.3(9)
C50A C51A C55A C56A -8.8(14)
C52A C51A C55A C58A 56.1(12)
C50A C51A C55A C58A -125.0(10)
C54A C53A C59A C60A 96.5(10)
C52A C53A C59A C60A -79.3(11)
C54A C53A C59A C62A -23.7(14)
C52A C53A C59A C62A 160.5(11)
C54A C53A C59A C61A -144.2(9)
C52A C53A C59A C61A 40.0(13)
C3A C2A C63A N12 173.7(7)
C1A C2A C63A N12 -13.3(11)
C3A C2A C63A C64A -13.2(12)
C1A C2A C63A C64A 159.7(7)
N12 C63A C64A C65A 1.4(12)
C2A C63A C64A C65A -171.6(7)
C63A C64A C65A C66A 3.2(13)
C64A C65A C66A C67A -3.6(13)
C65A C66A C67A N12 -0.6(13)
C17A C18A C68A N11 174.9(7)
C19A C18A C68A N11 -16.7(10)
C17A C18A C68A C69A -9.7(11)
C19A C18A C68A C69A 158.7(7)
N11 C68A C69A C70A 3.7(11)
C18A C68A C69A C70A -171.8(7)
C68A C69A C70A C71A 3.0(11)
C69A C70A C71A C72A -5.2(11)
C70A C71A C72A N11 0.9(12)
C20B C1B C2B C3B 167.0(8)
N5 C1B C2B C3B -4.8(9)
C20B C1B C2B C63B -26.3(12)
N5 C1B C2B C63B 161.9(7)
C1B C2B C3B C4B 0.9(9)
C63B C2B C3B C4B -165.4(7)
C2B C3B C4B N5 3.3(9)
C2B C3B C4B C5B -174.0(8)
N5 C4B C5B C6B 13.3(12)
C3B C4B C5B C6B -169.8(8)
N5 C4B C5B C21B -165.2(7)
C3B C4B C5B C21B 11.7(12)
C4B C5B C6B N6 7.6(13)
C21B C5B C6B N6 -173.9(8)
C4B C5B C6B C7B -174.5(8)
C21B C5B C6B C7B 4.0(13)
C5B C6B C7B C8B -174.3(9)
N6 C6B C7B C8B 3.9(10)
C6B C7B C8B C9B -0.4(10)
C7B C8B C9B C10B 172.5(8)
C7B C8B C9B N6 -3.3(10)
N6 C9B C10B C11B -5.5(13)
C8B C9B C10B C11B 179.3(8)
N6 C9B C10B C35B 177.9(8)
C8B C9B C10B C35B 2.7(13)
C9B C10B C11B N7 -12.2(12)
C35B C10B C11B N7 164.6(7)
C9B C10B C11B C12B 175.2(8)
C35B C10B C11B C12B -8.1(12)
C10B C11B C12B C13B 172.7(8)
N7 C11B C12B C13B -0.9(10)
C11B C12B C13B C14B -0.4(10)
C12B C13B C14B C15B -167.0(8)
C12B C13B C14B N7 1.5(10)
C13B C14B C15B C16B 173.2(8)
N7 C14B C15B C16B 6.2(13)
C13B C14B C15B C49B -5.8(14)
N7 C14B C15B C49B -172.8(7)
C14B C15B C16B N4 17.0(12)
C49B C15B C16B N4 -163.9(7)
C14B C15B C16B C17B -164.6(8)
C49B C15B C16B C17B 14.5(11)
N4 C16B C17B C18B 2.8(9)
C15B C16B C17B C18B -175.8(7)
C16B C17B C18B C19B 2.9(8)
C16B C17B C18B C68B -168.6(7)
C17B C18B C19B N4 -7.6(8)
C68B C18B C19B N4 163.8(6)
C17B C18B C19B C20B 165.0(7)
C68B C18B C19B C20B -23.6(12)
N5 C1B C20B C19B -17.6(11)
C2B C1B C20B C19B 171.8(7)
N5 C1B C20B Ir2 166.4(5)
C2B C1B C20B Ir2 -4.1(11)
N4 C19B C20B C1B -14.0(10)
C18B C19B C20B C1B 174.2(7)
N4 C19B C20B Ir2 162.1(5)
C18B C19B C20B Ir2 -9.7(10)
C6B C5B C21B C22B 57.3(11)
C4B C5B C21B C22B -124.2(8)
C6B C5B C21B C26B -123.9(8)
C4B C5B C21B C26B 54.7(10)
C26B C21B C22B C23B 0.6(11)
C5B C21B C22B C23B 179.5(7)
C21B C22B C23B C24B -0.6(11)
C21B C22B C23B C31B 177.5(7)
C22B C23B C24B C25B 0.0(11)
C31B C23B C24B C25B -178.2(8)
C23B C24B C25B C26B 0.7(12)
C23B C24B C25B C27B -179.5(7)
C24B C25B C26B C21B -0.8(11)
C27B C25B C26B C21B 179.5(7)
C22B C21B C26B C25B 0.2(11)
C5B C21B C26B C25B -178.7(7)
C24B C25B C27B C30B -177.0(9)
C26B C25B C27B C30B 2.7(12)
C24B C25B C27B C28B -56.5(11)
C26B C25B C27B C28B 123.3(9)
C24B C25B C27B C29B 64.8(11)
C26B C25B C27B C29B -115.4(10)
C22B C23B C31B C34B -110.9(9)
C24B C23B C31B C34B 67.1(10)
C22B C23B C31B C33B 9.3(11)
C24B C23B C31B C33B -172.6(8)
C22B C23B C31B C32B 128.6(9)
C24B C23B C31B C32B -53.4(11)
C11B C10B C35B C40B 100.0(10)
C9B C10B C35B C40B -83.3(10)
C11B C10B C35B C36B -81.9(9)
C9B C10B C35B C36B 94.8(10)
C40B C35B C36B C37B -1.3(12)
C10B C35B C36B C37B -179.5(7)
C35B C36B C37B C38B 0.2(12)
C35B C36B C37B C41B 176.5(8)
C36B C37B C38B C39B 0.1(12)
C41B C37B C38B C39B -176.3(7)
C37B C38B C39B C40B 0.8(11)
C37B C38B C39B C45B 177.7(8)
C36B C35B C40B C39B 2.2(11)
C10B C35B C40B C39B -179.7(7)
C38B C39B C40B C35B -1.9(11)
C45B C39B C40B C35B -179.0(7)
C36B C37B C41B C42B -88.6(12)
C38B C37B C41B C42B 87.6(12)
C36B C37B C41B C44B 149.8(11)
C38B C37B C41B C44B -34.0(14)
C36B C37B C41B C43B 35.1(16)
C38B C37B C41B C43B -148.8(13)
C38B C39B C45B C46B 6.5(12)
C40B C39B C45B C46B -176.6(8)
C38B C39B C45B C48B -112.0(10)
C40B C39B C45B C48B 64.8(11)
C38B C39B C45B C47B 128.8(9)
C40B C39B C45B C47B -54.3(10)
C14B C15B C49B C50B 64.8(13)
C16B C15B C49B C50B -114.2(10)
C14B C15B C49B C54B -120.4(9)
C16B C15B C49B C54B 60.6(11)
C54B C49B C50B C51B -2.1(15)
C15B C49B C50B C51B 172.7(9)
C49B C50B C51B C52B 3.9(16)
C49B C50B C51B C55B -178.1(10)
C50B C51B C52B C53B -4.5(16)
C55B C51B C52B C53B 177.6(11)
C51B C52B C53B C54B 3.1(15)
C51B C52B C53B C59B -176.8(9)
C52B C53B C54B C49B -1.1(13)
C59B C53B C54B C49B 178.8(8)
C50B C49B C54B C53B 0.6(13)
C15B C49B C54B C53B -174.5(8)
C50B C51B C55B C58B -61.9(14)
C52B C51B C55B C58B 116.0(13)
C50B C51B C55B C57B 172.1(11)
C52B C51B C55B C57B -10.0(17)
C50B C51B C55B C56B 55.6(15)
C52B C51B C55B C56B -126.5(12)
C54B C53B C59B C62B -113.7(10)
C52B C53B C59B C62B 66.3(11)
C54B C53B C59B C61B 126.5(10)
C52B C53B C59B C61B -53.6(14)
C54B C53B C59B C60B 4.7(13)
C52B C53B C59B C60B -175.4(10)
C3B C2B C63B N9 -179.0(8)
C1B C2B C63B N9 17.1(12)
C3B C2B C63B C64B 7.1(12)
C1B C2B C63B C64B -156.8(8)
N9 C63B C64B C65B -4.8(13)
C2B C63B C64B C65B 168.9(8)
C63B C64B C65B C66B -1.3(14)
C64B C65B C66B C67B 2.6(16)
C65B C66B C67B N9 2.3(17)
C17B C18B C68B N8 -171.8(7)
C19B C18B C68B N8 18.3(11)
C17B C18B C68B C69B 12.5(11)
C19B C18B C68B C69B -157.3(7)
N8 C68B C69B C70B -2.7(10)
C18B C68B C69B C70B 172.9(7)
C68B C69B C70B C71B -1.5(11)
C69B C70B C71B C72B 2.0(11)
C70B C71B C72B N8 1.8(12)
C1A C20A Ir1 N11 152.7(6)
C19A C20A Ir1 N11 -29.0(5)
C1A C20A Ir1 N12 -26.6(6)
C19A C20A Ir1 N12 151.8(5)
C1A C20A Ir1 O1 -113(5)
C19A C20A Ir1 O1 65(5)
C1A C20A Ir1 Cl1 62.1(6)
C19A C20A Ir1 Cl1 -119.6(5)
C1A C20A Ir1 Cl2 -117.0(6)
C19A C20A Ir1 Cl2 61.4(5)
C1B C20B Ir2 N9 27.6(6)
C19B C20B Ir2 N9 -148.4(6)
C1B C20B Ir2 N8 -152.4(6)
C19B C20B Ir2 N8 31.6(6)
C1B C20B Ir2 O2 86(6)
C19B C20B Ir2 O2 -90(6)
C1B C20B Ir2 Cl4 118.1(6)
C19B C20B Ir2 Cl4 -57.9(5)
C1B C20B Ir2 Cl3 -62.3(6)
C19B C20B Ir2 Cl3 121.7(5)
C5A C4A N1 C1A -168.5(7)
C3A C4A N1 C1A 7.6(8)
C5A C4A N1 Ni1 24.7(10)
C3A C4A N1 Ni1 -159.2(5)
C20A C1A N1 C4A 160.1(7)
C2A C1A N1 C4A -9.2(7)
C20A C1A N1 Ni1 -32.8(10)
C2A C1A N1 Ni1 157.9(5)
C17A C16A N2 C19A 6.5(8)
C15A C16A N2 C19A -170.2(6)
C17A C16A N2 Ni1 -158.7(5)
C15A C16A N2 Ni1 24.6(10)
C20A C19A N2 C16A 161.6(6)
C18A C19A N2 C16A -7.6(8)
C20A C19A N2 Ni1 -32.9(9)
C18A C19A N2 Ni1 157.9(5)
C10A C9A N3 C6A 173.7(7)
C8A C9A N3 C6A -2.5(8)
C10A C9A N3 Ni1 -18.0(11)
C8A C9A N3 Ni1 165.8(5)
C5A C6A N3 C9A -172.5(7)
C7A C6A N3 C9A 3.8(8)
C5A C6A N3 Ni1 19.4(11)
C7A C6A N3 Ni1 -164.3(5)
C17B C16B N4 C19B -7.2(8)
C15B C16B N4 C19B 171.4(7)
C17B C16B N4 Ni2 157.2(5)
C15B C16B N4 Ni2 -24.2(10)
C20B C19B N4 C16B -163.9(6)
C18B C19B N4 C16B 8.9(8)
C20B C19B N4 Ni2 31.6(10)
C18B C19B N4 Ni2 -155.6(5)
C3B C4B N5 C1B -6.1(8)
C5B C4B N5 C1B 171.2(7)
C3B C4B N5 Ni2 157.5(5)
C5B C4B N5 Ni2 -25.2(11)
C20B C1B N5 C4B -165.2(7)
C2B C1B N5 C4B 6.6(8)
C20B C1B N5 Ni2 31.2(11)
C2B C1B N5 Ni2 -157.0(5)
C10B C9B N6 C6B -170.3(8)
C8B C9B N6 C6B 5.5(9)
C10B C9B N6 Ni2 17.9(12)
C8B C9B N6 Ni2 -166.4(6)
C5B C6B N6 C9B 172.6(8)
C7B C6B N6 C9B -5.6(9)
C5B C6B N6 Ni2 -15.7(12)
C7B C6B N6 Ni2 166.1(6)
C10B C11B N7 C14B -171.8(8)
C12B C11B N7 C14B 1.7(9)
C10B C11B N7 Ni2 16.6(11)
C12B C11B N7 Ni2 -169.9(5)
C15B C14B N7 C11B 166.6(8)
C13B C14B N7 C11B -2.0(9)
C15B C14B N7 Ni2 -21.8(12)
C13B C14B N7 Ni2 169.6(6)
C71B C72B N8 C68B -6.0(11)
C71B C72B N8 Ir2 167.1(6)
C69B C68B N8 C72B 6.3(10)
C18B C68B N8 C72B -169.4(7)
C69B C68B N8 Ir2 -166.6(5)
C18B C68B N8 Ir2 17.7(9)
C20B Ir2 N8 C72B 150.0(6)
N9 Ir2 N8 C72B -31(4)
O2 Ir2 N8 C72B -32.2(6)
Cl4 Ir2 N8 C72B -117.3(5)
Cl3 Ir2 N8 C72B 58.4(5)
C20B Ir2 N8 C68B -37.2(6)
N9 Ir2 N8 C68B 142(3)
O2 Ir2 N8 C68B 140.7(6)
Cl4 Ir2 N8 C68B 55.6(5)
Cl3 Ir2 N8 C68B -128.7(5)
C64B C63B N9 C67B 9.4(12)
C2B C63B N9 C67B -164.4(7)
C64B C63B N9 Ir2 -166.6(6)
C2B C63B N9 Ir2 19.6(10)
C66B C67B N9 C63B -8.2(14)
C66B C67B N9 Ir2 168.0(8)
C20B Ir2 N9 C63B -36.5(6)
N8 Ir2 N9 C63B 144(3)
O2 Ir2 N9 C63B 145.7(6)
Cl4 Ir2 N9 C63B -129.3(6)
Cl3 Ir2 N9 C63B 55.0(6)
C20B Ir2 N9 C67B 147.5(6)
N8 Ir2 N9 C67B -32(4)
O2 Ir2 N9 C67B -30.3(6)
Cl4 Ir2 N9 C67B 54.8(6)
Cl3 Ir2 N9 C67B -121.0(6)
C10A C11A N10 C14A 171.8(7)
C12A C11A N10 C14A -5.7(8)
C10A C11A N10 Ni1 -15.8(11)
C12A C11A N10 Ni1 166.7(5)
C15A C14A N10 C11A -165.8(7)
C13A C14A N10 C11A 6.4(8)
C15A C14A N10 Ni1 21.8(11)
C13A C14A N10 Ni1 -166.1(5)
C71A C72A N11 C68A 5.8(11)
C71A C72A N11 Ir1 -165.5(6)
C69A C68A N11 C72A -7.9(10)
C18A C68A N11 C72A 167.6(6)
C69A C68A N11 Ir1 163.2(5)
C18A C68A N11 Ir1 -21.3(9)
C20A Ir1 N11 C72A -150.3(6)
N12 Ir1 N11 C72A 21(3)
O1 Ir1 N11 C72A 32.8(6)
Cl1 Ir1 N11 C72A -58.1(5)
Cl2 Ir1 N11 C72A 117.7(5)
C20A Ir1 N11 C68A 38.7(6)
N12 Ir1 N11 C68A -150(2)
O1 Ir1 N11 C68A -138.2(6)
Cl1 Ir1 N11 C68A 130.9(5)
Cl2 Ir1 N11 C68A -53.2(5)
C66A C67A N12 C63A 5.1(12)
C66A C67A N12 Ir1 -166.1(7)
C64A C63A N12 C67A -5.4(11)
C2A C63A N12 C67A 167.5(7)
C64A C63A N12 Ir1 165.4(5)
C2A C63A N12 Ir1 -21.7(9)
C20A Ir1 N12 C67A -152.4(5)
N11 Ir1 N12 C67A 37(3)
O1 Ir1 N12 C67A 24.5(5)
Cl1 Ir1 N12 C67A 115.5(5)
Cl2 Ir1 N12 C67A -60.4(5)
C20A Ir1 N12 C63A 36.8(5)
N11 Ir1 N12 C63A -134(3)
O1 Ir1 N12 C63A -146.3(5)
Cl1 Ir1 N12 C63A -55.4(5)
Cl2 Ir1 N12 C63A 128.7(5)
C4A N1 Ni1 N2 178.7(6)
C1A N1 Ni1 N2 14.3(6)
C4A N1 Ni1 N10 88(2)
C1A N1 Ni1 N10 -77(2)
C4A N1 Ni1 N3 -9.6(6)
C1A N1 Ni1 N3 -173.9(6)
C16A N2 Ni1 N1 178.1(6)
C19A N2 Ni1 N1 16.2(6)
C16A N2 Ni1 N10 -9.3(6)
C19A N2 Ni1 N10 -171.2(6)
C16A N2 Ni1 N3 88.4(16)
C19A N2 Ni1 N3 -73.6(17)
C11A N10 Ni1 N1 -92(2)
C14A N10 Ni1 N1 78(2)
C11A N10 Ni1 N2 176.6(6)
C14A N10 Ni1 N2 -12.5(6)
C11A N10 Ni1 N3 4.8(6)
C14A N10 Ni1 N3 175.7(6)
C9A N3 Ni1 N1 -176.5(6)
C6A N3 Ni1 N1 -10.9(6)
C9A N3 Ni1 N2 -86.7(16)
C6A N3 Ni1 N2 78.9(16)
C9A N3 Ni1 N10 10.9(6)
C6A N3 Ni1 N10 176.5(6)
C16B N4 Ni2 N6 -88.9(19)
C19B N4 Ni2 N6 71.9(19)
C16B N4 Ni2 N5 -176.9(6)
C19B N4 Ni2 N5 -16.1(6)
C16B N4 Ni2 N7 8.9(6)
C19B N4 Ni2 N7 169.7(6)
C9B N6 Ni2 N4 86.6(19)
C6B N6 Ni2 N4 -83.3(19)
C9B N6 Ni2 N5 174.5(7)
C6B N6 Ni2 N5 4.6(7)
C9B N6 Ni2 N7 -11.2(7)
C6B N6 Ni2 N7 178.9(7)
C4B N5 Ni2 N4 -173.1(6)
C1B N5 Ni2 N4 -12.8(6)
C4B N5 Ni2 N6 14.4(6)
C1B N5 Ni2 N6 174.6(6)
C4B N5 Ni2 N7 -87(3)
C1B N5 Ni2 N7 73(3)
C11B N7 Ni2 N4 -177.3(6)
C14B N7 Ni2 N4 12.9(7)
C11B N7 Ni2 N6 -4.7(6)
C14B N7 Ni2 N6 -174.5(7)
C11B N7 Ni2 N5 97(3)
C14B N7 Ni2 N5 -73(3)
C20A Ir1 O1 C1M 156(5)
N11 Ir1 O1 C1M -109.6(7)
N12 Ir1 O1 C1M 69.4(7)
Cl1 Ir1 O1 C1M -19.1(6)
Cl2 Ir1 O1 C1M 159.9(6)
C20B Ir2 O2 C2M -127(5)
N9 Ir2 O2 C2M -68.4(8)
N8 Ir2 O2 C2M 111.5(8)
Cl4 Ir2 O2 C2M -159.0(8)
Cl3 Ir2 O2 C2M 21.5(8)
